data_7707088
loop_
_publ_author_name
'Lai, Qingheng'
'Bhuvanesh, Nattamai'
'Zhou, Jia'
'Ozerov, Oleg V.'

_publ_section_title
;
 Formation of an Ag\\rightarrow Al dative bond is avoided in reactions of
 an alane/tris(phosphine) ligand with monovalent silver.
;
_journal_issue 17
_journal_name_full 'Dalton transactions (Cambridge, England : 2003)'
_journal_page_first 5776
_journal_page_last 5778
_journal_paper_doi 10.1039/d1dt01068a
_journal_volume 50
_journal_year 2021
_chemical_formula_moiety 'C30 H51 Ag Al N3 P3, C H B11 Cl11, 1.5(C7 H8)'
_chemical_formula_sum 'C41.5 H64 Ag Al B11 Cl11 N3 P3'
_chemical_formula_weight 1341.57
_space_group_crystal_system triclinic
_space_group_IT_number 2
_space_group_name_Hall '-P 1'
_space_group_name_H-M_alt 'P -1'
_atom_sites_solution_hydrogens geom
_atom_sites_solution_primary dual
_audit_creation_date 2018-03-09
_audit_creation_method
;
Olex2 1.2-beta
(compiled 2017.03.28 svn.r3405 for OlexSys, GUI svn.r5335)
;
_audit_update_record
;
2019-05-13 deposited with the CCDC.	2021-04-08 downloaded from the CCDC.
;
_cell_angle_alpha 105.0880(10)
_cell_angle_beta 102.9650(10)
_cell_angle_gamma 103.3940(10)
_cell_formula_units_Z 2
_cell_length_a 10.6286(10)
_cell_length_b 15.2317(15)
_cell_length_c 21.256(2)
_cell_measurement_reflns_used 9168
_cell_measurement_temperature 110.0
_cell_measurement_theta_max 27.540
_cell_measurement_theta_min 2.305
_cell_volume 3080.2(5)
_computing_cell_refinement 'SAINT V8.32B (2016)'
_computing_data_reduction 'SAINT V8.32B (2016)'
_computing_molecular_graphics 'Olex2 (Dolomanov et al., 2009)'
_computing_publication_material 'Olex2 (Dolomanov et al., 2009)'
_computing_structure_refinement 'ShelXL (Sheldrick, 2015)'
_computing_structure_solution 'ShelXT (Sheldrick, 2015)'
_diffrn_ambient_temperature 110.0
_diffrn_measured_fraction_theta_full 0.999
_diffrn_measured_fraction_theta_max 0.997
_diffrn_measurement_device_type 'Bruker APEX-II CCD'
_diffrn_measurement_method '\f and \w scans'
_diffrn_radiation_type MoK\a
_diffrn_radiation_wavelength 0.71073
_diffrn_reflns_av_R_equivalents 0.0464
_diffrn_reflns_av_unetI/netI 0.0352
_diffrn_reflns_Laue_measured_fraction_full 0.999
_diffrn_reflns_Laue_measured_fraction_max 0.997
_diffrn_reflns_limit_h_max 13
_diffrn_reflns_limit_h_min -13
_diffrn_reflns_limit_k_max 19
_diffrn_reflns_limit_k_min -19
_diffrn_reflns_limit_l_max 27
_diffrn_reflns_limit_l_min -27
_diffrn_reflns_number 79626
_diffrn_reflns_point_group_measured_fraction_full 0.999
_diffrn_reflns_point_group_measured_fraction_max 0.997
_diffrn_reflns_theta_full 25.242
_diffrn_reflns_theta_max 27.602
_diffrn_reflns_theta_min 2.013
_diffrn_standards_number 0
_exptl_absorpt_coefficient_mu 0.930
_exptl_absorpt_correction_T_max 0.7456
_exptl_absorpt_correction_T_min 0.6869
_exptl_absorpt_correction_type multi-scan
_exptl_absorpt_process_details
'SADABS-2016/2 (Bruker,2016/2) was used for absorption correction. wR2(int) was 0.0556 before and 0.0486 after correction. The Ratio of minimum to maximum transmission is 0.9213. The \l/2 correction factor is Not present.'
_exptl_crystal_colour colourless
_exptl_crystal_colour_primary colourless
_exptl_crystal_density_diffrn 1.446
_exptl_crystal_description block
_exptl_crystal_F_000 1362
_exptl_crystal_size_max 0.2
_exptl_crystal_size_mid 0.1
_exptl_crystal_size_min 0.1
_refine_diff_density_max 0.543
_refine_diff_density_min -0.361
_refine_diff_density_rms 0.070
_refine_ls_extinction_method none
_refine_ls_goodness_of_fit_ref 1.035
_refine_ls_hydrogen_treatment constr
_refine_ls_matrix_type full
_refine_ls_number_parameters 714
_refine_ls_number_reflns 14237
_refine_ls_number_restraints 238
_refine_ls_restrained_S_all 1.032
_refine_ls_R_factor_all 0.0434
_refine_ls_R_factor_gt 0.0294
_refine_ls_shift/su_max 0.002
_refine_ls_shift/su_mean 0.000
_refine_ls_structure_factor_coef Fsqd
_refine_ls_weighting_details 'w=1/[\s^2^(Fo^2^)+(0.0278P)^2^+1.4108P] where P=(Fo^2^+2Fc^2^)/3'
_refine_ls_weighting_scheme calc
_refine_ls_wR_factor_gt 0.0624
_refine_ls_wR_factor_ref 0.0681
_reflns_Friedel_coverage 0.000
_reflns_number_gt 11545
_reflns_number_total 14237
_reflns_threshold_expression 'I > 2\s(I)'
_cod_data_source_file d1dt01068a3.cif
_cod_data_source_block qhl888_ovo
_cod_depositor_comments 'Adding full bibliography for 7707087--7707088.cif.'
_cod_original_formula_sum 'C41.50 H64 Ag Al B11 Cl11 N3 P3'
_cod_database_code 7707088
_shelx_shelxl_version_number 2017/1
_shelx_space_group_comment
;
The symmetry employed for this shelxl refinement is uniquely defined
by the following loop, which should always be used as a source of
symmetry information in preference to the above space-group names.
They are only intended as comments.
;
_shelx_estimated_absorpt_t_max 0.913
_shelx_estimated_absorpt_t_min 0.836
_olex2_refinement_description
;
1. Fixed Uiso
 At 1.2 times of:
  All C(H) groups
 At 1.5 times of:
  All C(H,H,H) groups
2. Restrained distances
 C1A-C1B
 1.51 with sigma of 0.02
 C1B-C1C \\sim C1C-C1D \\sim C1D-C1E \\sim C1E-C1F \\sim C1F-C1G \\sim C1G-C1B
 with sigma of 0.02
 C1B-C1F \\sim C1B-C1D \\sim C1G-C1E \\sim C1C-C1G \\sim C1D-C1F \\sim C1C-C1E
 with sigma of 0.04
 C1A-C1G \\sim C1A-C1C
 with sigma of 0.04
 P2-C26A \\sim P2-C26
 with sigma of 0.005
 C28A-C26A \\sim C28-C26 \\sim C27A-C26A \\sim C27-C26
 with sigma of 0.005
3. Restrained planarity
 C1A, C1B, C1C, C1D, C1E, C1F, C1G
 with sigma of 0.1
4. Uiso/Uaniso restraints and constraints
C1A \\sim C1B \\sim C1C \\sim C1D \\sim C1E \\sim C1F \\sim C1G: within 2A with
sigma of 0.04 and sigma for terminal atoms of 0.08
P2 \\sim C26 \\sim C27 \\sim C28 \\sim C26A \\sim C27A \\sim C28A: within 2A
with sigma of 0.005 and sigma for terminal atoms of 0.01
Uanis(C28A) = Uanis(C28)
5. Rigid body (RIGU) restrains
 C1A, C1B, C1C, C1D, C1E, C1F, C1G
 with sigma for 1-2 distances of 0.004 and sigma for 1-3 distances of 0.004
 P2, C26, C27, C28, C26A, C27A, C28A
 with sigma for 1-2 distances of 0.005 and sigma for 1-3 distances of 0.005
6. Others
 Sof(C26A)=Sof(H26A)=Sof(C27A)=Sof(H27D)=Sof(H27E)=Sof(H27F)=Sof(C28A)=
 Sof(H28D)=Sof(H28E)=Sof(H28F)=1-FVAR(1)
 Sof(C26)=Sof(H26)=Sof(C27)=Sof(H27A)=Sof(H27B)=Sof(H27C)=Sof(C28)=Sof(H28A)=
 Sof(H28B)=Sof(H28C)=FVAR(1)
 Fixed Sof: C1A(0.5) H1AA(0.5) H1AB(0.5) H1AC(0.5) C1B(0.5) C1C(0.5) H1C(0.5)
 C1D(0.5) H1D(0.5) C1E(0.5) H1E(0.5) C1F(0.5) H1F(0.5) C1G(0.5) H1G(0.5)
7.a Ternary CH refined with riding coordinates:
 C14(H14), C17(H17), C20(H20), C23(H23), C26(H26), C26A(H26A), C29(H29)
7.b Aromatic/amide H refined with riding coordinates:
 C3(H3), C4(H4), C5(H5), C7(H7), C8(H8), C9(H9), C11(H11), C12(H12), C13(H13),
 C11T(H11T), C12T(H12T), C13T(H13T), C14T(H14T), C15T(H15T), C1C(H1C), C1D(H1D),
  C1E(H1E), C1F(H1F), C1G(H1G)
7.c Idealised Me refined as rotating group:
 C15(H15A,H15B,H15C), C16(H16A,H16B,H16C), C18(H18A,H18B,H18C), C19(H19A,H19B,
 H19C), C21(H21A,H21B,H21C), C22(H22A,H22B,H22C), C24(H24A,H24B,H24C), C25(H25A,
 H25B,H25C), C27(H27A,H27B,H27C), C28(H28A,H28B,H28C), C27A(H27D,H27E,H27F),
 C28A(H28D,H28E,H28F), C30(H30A,H30B,H30C), C31(H31A,H31B,H31C), C16T(H16D,H16E,
 H16F), C1A(H1AA,H1AB,H1AC)
7.d Boron cage BH refined with riding coordinates:
 C1(H1)
;
_olex2_submission_special_instructions 'No special instructions were received'

loop_
_space_group_symop_operation_xyz
'x, y, z'
'-x, -y, -z'

loop_
_atom_site_label
_atom_site_type_symbol
_atom_site_fract_x
_atom_site_fract_y
_atom_site_fract_z
_atom_site_U_iso_or_equiv
_atom_site_adp_type
_atom_site_occupancy
_atom_site_site_symmetry_order
_atom_site_calc_flag
_atom_site_refinement_flags_posn
_atom_site_refinement_flags_adp
_atom_site_refinement_flags_occupancy
_atom_site_disorder_assembly
_atom_site_disorder_group
Ag1 Ag 0.68992(2) 0.18659(2) 0.34069(2) 0.01594(4) Uani 1 1 d . . . . .
P1 P 0.82908(5) 0.14977(4) 0.26960(3) 0.01654(11) Uani 1 1 d . . . . .
P2 P 0.61998(5) 0.27523(4) 0.43011(3) 0.01879(11) Uani 1 1 d D U . . .
P3 P 0.67982(5) 0.47348(4) 0.25177(3) 0.01754(11) Uani 1 1 d . . . . .
Al1 Al 0.75122(6) 0.37131(4) 0.31453(3) 0.01660(13) Uani 1 1 d . . . . .
N1 N 0.90291(16) 0.34555(12) 0.29428(9) 0.0187(4) Uani 1 1 d . . . . .
N2 N 0.57479(16) 0.30388(12) 0.25576(8) 0.0166(3) Uani 1 1 d . . . . .
N3 N 0.77858(17) 0.42818(12) 0.40759(9) 0.0194(4) Uani 1 1 d . . . . .
C2 C 0.9333(2) 0.26064(15) 0.27032(10) 0.0192(4) Uani 1 1 d . . . . .
C3 C 1.0542(2) 0.28191(16) 0.25507(12) 0.0266(5) Uani 1 1 d . . . . .
H3 H 1.098218 0.237428 0.238162 0.032 Uiso 1 1 calc R . . . .
C4 C 1.1001(2) 0.38096(17) 0.26907(12) 0.0294(5) Uani 1 1 d . . . . .
H4 H 1.180615 0.416092 0.263295 0.035 Uiso 1 1 calc R . . . .
C5 C 1.0070(2) 0.41751(16) 0.29264(12) 0.0259(5) Uani 1 1 d . . . . .
H5 H 1.013171 0.483315 0.306012 0.031 Uiso 1 1 calc R . . . .
C6 C 0.5370(2) 0.36972(15) 0.22582(10) 0.0187(4) Uani 1 1 d . . . . .
C7 C 0.4045(2) 0.32965(17) 0.18397(11) 0.0252(5) Uani 1 1 d . . . . .
H7 H 0.353813 0.358974 0.157925 0.030 Uiso 1 1 calc R . . . .
C8 C 0.3590(2) 0.23727(16) 0.18723(11) 0.0241(5) Uani 1 1 d . . . . .
H8 H 0.271601 0.192193 0.163441 0.029 Uiso 1 1 calc R . . . .
C9 C 0.4641(2) 0.22377(15) 0.23125(11) 0.0218(4) Uani 1 1 d . . . . .
H9 H 0.460228 0.167237 0.242841 0.026 Uiso 1 1 calc R . . . .
C10 C 0.7249(2) 0.39609(15) 0.45457(10) 0.0200(4) Uani 1 1 d . . . . .
C11 C 0.7707(2) 0.46925(16) 0.51632(12) 0.0278(5) Uani 1 1 d . . . . .
H11 H 0.749050 0.466368 0.556875 0.033 Uiso 1 1 calc R . . . .
C12 C 0.8553(2) 0.54880(16) 0.50843(12) 0.0295(5) Uani 1 1 d . . . . .
H12 H 0.901626 0.609524 0.542488 0.035 Uiso 1 1 calc R . . . .
C13 C 0.8580(2) 0.52200(15) 0.44237(12) 0.0258(5) Uani 1 1 d . . . . .
H13 H 0.907580 0.562244 0.422987 0.031 Uiso 1 1 calc R . . . .
C14 C 0.9478(2) 0.09236(15) 0.30692(11) 0.0226(5) Uani 1 1 d . . . . .
H14 H 1.008090 0.082224 0.277542 0.027 Uiso 1 1 calc R . . . .
C15 C 1.0369(2) 0.15611(18) 0.37882(12) 0.0341(6) Uani 1 1 d . . . . .
H15A H 1.087892 0.217480 0.377134 0.051 Uiso 1 1 calc GR . . . .
H15B H 1.100347 0.124804 0.397022 0.051 Uiso 1 1 calc GR . . . .
H15C H 0.979586 0.167009 0.408483 0.051 Uiso 1 1 calc GR . . . .
C16 C 0.8684(2) -0.00535(16) 0.30672(13) 0.0306(5) Uani 1 1 d . . . . .
H16A H 0.811766 0.003202 0.336996 0.046 Uiso 1 1 calc GR . . . .
H16B H 0.932072 -0.037862 0.322891 0.046 Uiso 1 1 calc GR . . . .
H16C H 0.810600 -0.044000 0.260143 0.046 Uiso 1 1 calc GR . . . .
C17 C 0.7446(2) 0.07218(15) 0.17974(10) 0.0211(4) Uani 1 1 d . . . . .
H17 H 0.676799 0.014483 0.179835 0.025 Uiso 1 1 calc R . . . .
C18 C 0.8426(3) 0.03741(19) 0.14374(12) 0.0348(6) Uani 1 1 d . . . . .
H18A H 0.913310 0.092639 0.144951 0.052 Uiso 1 1 calc GR . . . .
H18B H 0.792499 -0.001671 0.096107 0.052 Uiso 1 1 calc GR . . . .
H18C H 0.884540 -0.000944 0.167152 0.052 Uiso 1 1 calc GR . . . .
C19 C 0.6669(2) 0.12323(17) 0.13956(11) 0.0299(5) Uani 1 1 d . . . . .
H19A H 0.602060 0.142804 0.162050 0.045 Uiso 1 1 calc GR . . . .
H19B H 0.617810 0.079763 0.092893 0.045 Uiso 1 1 calc GR . . . .
H19C H 0.730946 0.179815 0.138028 0.045 Uiso 1 1 calc GR . . . .
C20 C 0.7308(2) 0.48228(15) 0.17587(11) 0.0219(4) Uani 1 1 d . . . . .
H20 H 0.820310 0.533305 0.191650 0.026 Uiso 1 1 calc R . . . .
C21 C 0.7499(2) 0.38770(16) 0.13952(11) 0.0268(5) Uani 1 1 d . . . . .
H21A H 0.816896 0.372649 0.171445 0.040 Uiso 1 1 calc GR . . . .
H21B H 0.781798 0.393257 0.100485 0.040 Uiso 1 1 calc GR . . . .
H21C H 0.663103 0.336587 0.123330 0.040 Uiso 1 1 calc GR . . . .
C22 C 0.6288(2) 0.50962(18) 0.12699(12) 0.0314(5) Uani 1 1 d . . . . .
H22A H 0.538366 0.463567 0.114044 0.047 Uiso 1 1 calc GR . . . .
H22B H 0.656471 0.508980 0.085926 0.047 Uiso 1 1 calc GR . . . .
H22C H 0.626506 0.573780 0.149800 0.047 Uiso 1 1 calc GR . . . .
C23 C 0.6336(2) 0.58033(16) 0.28660(11) 0.0241(5) Uani 1 1 d . . . . .
H23 H 0.565531 0.586718 0.248462 0.029 Uiso 1 1 calc R . . . .
C24 C 0.7559(2) 0.66966(17) 0.31273(14) 0.0355(6) Uani 1 1 d . . . . .
H24A H 0.822602 0.666909 0.351739 0.053 Uiso 1 1 calc GR . . . .
H24B H 0.726889 0.726298 0.327114 0.053 Uiso 1 1 calc GR . . . .
H24C H 0.796905 0.673353 0.276186 0.053 Uiso 1 1 calc GR . . . .
C25 C 0.5655(3) 0.56876(18) 0.34152(12) 0.0324(6) Uani 1 1 d . . . . .
H25A H 0.486179 0.511334 0.322050 0.049 Uiso 1 1 calc GR . . . .
H25B H 0.536652 0.624906 0.357865 0.049 Uiso 1 1 calc GR . . . .
H25C H 0.630066 0.562651 0.379805 0.049 Uiso 1 1 calc GR . . . .
C26 C 0.4432(2) 0.2774(2) 0.42274(12) 0.0239(6) Uani 0.882(3) 1 d D U P A 1
H26 H 0.380436 0.211022 0.397448 0.029 Uiso 0.882(3) 1 calc R . P A 1
C27 C 0.4075(3) 0.3422(2) 0.38170(13) 0.0308(7) Uani 0.882(3) 1 d D U P A 1
H27A H 0.467835 0.407715 0.405774 0.046 Uiso 0.882(3) 1 calc GR . P A 1
H27B H 0.313134 0.341006 0.376728 0.046 Uiso 0.882(3) 1 calc GR . P A 1
H27C H 0.418664 0.319136 0.336370 0.046 Uiso 0.882(3) 1 calc GR . P A 1
C28 C 0.4198(3) 0.3115(2) 0.49240(15) 0.0331(7) Uani 0.882(3) 1 d D U P A 1
H28A H 0.433343 0.266539 0.516980 0.050 Uiso 0.882(3) 1 calc GR . P A 1
H28B H 0.326923 0.314697 0.485673 0.050 Uiso 0.882(3) 1 calc GR . P A 1
H28C H 0.484271 0.375023 0.519114 0.050 Uiso 0.882(3) 1 calc GR . P A 1
C26A C 0.4473(9) 0.2851(12) 0.3990(8) 0.025(2) Uani 0.118(3) 1 d D U P A 2
H26A H 0.445450 0.318243 0.364113 0.031 Uiso 0.118(3) 1 calc R . P A 2
C27A C 0.416(2) 0.3442(16) 0.4606(10) 0.035(3) Uani 0.118(3) 1 d D U P A 2
H27D H 0.414300 0.310194 0.493796 0.053 Uiso 0.118(3) 1 calc GR . P A 2
H27E H 0.328232 0.353940 0.445282 0.053 Uiso 0.118(3) 1 calc GR . P A 2
H27F H 0.487243 0.406323 0.481976 0.053 Uiso 0.118(3) 1 calc GR . P A 2
C28A C 0.3469(18) 0.1839(12) 0.3665(10) 0.0331(7) Uani 0.118(3) 1 d D U P A 2
H28D H 0.386700 0.142328 0.339194 0.050 Uiso 0.118(3) 1 calc GR . P A 2
H28E H 0.262760 0.185544 0.337044 0.050 Uiso 0.118(3) 1 calc GR . P A 2
H28F H 0.327002 0.159071 0.402553 0.050 Uiso 0.118(3) 1 calc GR . P A 2
C29 C 0.6690(2) 0.23430(17) 0.50364(11) 0.0281(5) Uani 1 1 d . . . . .
H29 H 0.652255 0.275768 0.543842 0.034 Uiso 1 1 calc R . . . .
C30 C 0.5816(3) 0.13097(18) 0.48675(13) 0.0386(6) Uani 1 1 d . . . . .
H30A H 0.485589 0.127508 0.475924 0.058 Uiso 1 1 calc GR . . . .
H30B H 0.606352 0.109670 0.526212 0.058 Uiso 1 1 calc GR . . . .
H30C H 0.596960 0.089632 0.447298 0.058 Uiso 1 1 calc GR . . . .
C31 C 0.8200(3) 0.2430(2) 0.52147(13) 0.0410(6) Uani 1 1 d . . . . .
H31A H 0.836471 0.199135 0.483706 0.061 Uiso 1 1 calc GR . . . .
H31B H 0.847123 0.226798 0.563110 0.061 Uiso 1 1 calc GR . . . .
H31C H 0.873020 0.308762 0.529013 0.061 Uiso 1 1 calc GR . . . .
Cl1 Cl 0.61731(6) 0.11300(4) 0.91435(3) 0.03243(13) Uani 1 1 d . . . . .
Cl2 Cl 0.82796(6) 0.01483(4) 0.82605(3) 0.03169(13) Uani 1 1 d . . . . .
Cl3 Cl 1.08480(5) 0.21089(4) 0.81971(3) 0.02676(12) Uani 1 1 d . . . . .
Cl4 Cl 1.02757(5) 0.42731(4) 0.90453(3) 0.02581(12) Uani 1 1 d . . . . .
Cl5 Cl 0.73809(6) 0.36838(4) 0.96081(3) 0.02961(13) Uani 1 1 d . . . . .
Cl6 Cl 0.49303(5) 0.01184(4) 0.72328(3) 0.02914(13) Uani 1 1 d . . . . .
Cl7 Cl 0.78798(5) 0.07151(4) 0.66427(3) 0.02971(13) Uani 1 1 d . . . . .
Cl8 Cl 0.91344(5) 0.33315(4) 0.71241(3) 0.02786(12) Uani 1 1 d . . . . .
Cl9 Cl 0.70342(5) 0.43598(4) 0.80501(3) 0.02587(12) Uani 1 1 d . . . . .
Cl10 Cl 0.43529(5) 0.23342(4) 0.81013(3) 0.02471(12) Uani 1 1 d . . . . .
Cl11 Cl 0.54909(5) 0.21001(4) 0.65710(3) 0.02532(12) Uani 1 1 d . . . . .
C1 C 0.85409(19) 0.22645(14) 0.88071(10) 0.0176(4) Uani 1 1 d . . . . .
H1 H 0.922111 0.229938 0.930484 0.021 Uiso 1 1 calc R . . . .
B1 B 0.6840(2) 0.16740(17) 0.85986(12) 0.0199(5) Uani 1 1 d . . . . .
B2 B 0.7903(2) 0.11828(17) 0.81581(13) 0.0203(5) Uani 1 1 d . . . . .
B3 B 0.9176(2) 0.21543(17) 0.81241(12) 0.0179(5) Uani 1 1 d . . . . .
B4 B 0.8897(2) 0.32415(16) 0.85416(12) 0.0172(5) Uani 1 1 d . . . . .
B5 B 0.7451(2) 0.29468(17) 0.88327(12) 0.0182(5) Uani 1 1 d . . . . .
B6 B 0.6300(2) 0.11979(16) 0.76926(12) 0.0181(5) Uani 1 1 d . . . . .
B7 B 0.7746(2) 0.14875(17) 0.73947(12) 0.0182(5) Uani 1 1 d . . . . .
B8 B 0.8354(2) 0.27633(17) 0.76335(12) 0.0176(5) Uani 1 1 d . . . . .
B9 B 0.7295(2) 0.32538(16) 0.80764(12) 0.0165(5) Uani 1 1 d . . . . .
B10 B 0.6008(2) 0.22787(16) 0.81053(12) 0.0173(5) Uani 1 1 d . . . . .
B11 B 0.6571(2) 0.21668(16) 0.73661(12) 0.0167(5) Uani 1 1 d . . . . .
C10T C 0.7985(3) 0.7451(2) 0.99306(13) 0.0433(7) Uani 1 1 d . . . . .
C11T C 0.8330(3) 0.6642(2) 0.96368(14) 0.0473(7) Uani 1 1 d . . . . .
H11T H 0.779682 0.602924 0.960647 0.057 Uiso 1 1 calc R . . . .
C12T C 0.9421(3) 0.6718(2) 0.93927(14) 0.0498(8) Uani 1 1 d . . . . .
H12T H 0.963429 0.615846 0.919199 0.060 Uiso 1 1 calc R . . . .
C13T C 1.0205(3) 0.7586(2) 0.94344(13) 0.0472(7) Uani 1 1 d . . . . .
H13T H 1.095774 0.763277 0.926044 0.057 Uiso 1 1 calc R . . . .
C14T C 0.9907(3) 0.8391(2) 0.97265(14) 0.0504(8) Uani 1 1 d . . . . .
H14T H 1.046219 0.899951 0.976302 0.060 Uiso 1 1 calc R . . . .
C15T C 0.8800(3) 0.8322(2) 0.99692(14) 0.0472(7) Uani 1 1 d . . . . .
H15T H 0.859693 0.888738 1.016695 0.057 Uiso 1 1 calc R . . . .
C16T C 0.6745(3) 0.7382(3) 1.01697(17) 0.0721(11) Uani 1 1 d . . . . .
H16D H 0.653134 0.680652 1.030037 0.108 Uiso 1 1 calc GR . . . .
H16E H 0.597627 0.734740 0.979933 0.108 Uiso 1 1 calc GR . . . .
H16F H 0.692235 0.794751 1.056504 0.108 Uiso 1 1 calc GR . . . .
C1A C 0.2238(8) 0.1105(8) 0.5513(6) 0.066(3) Uani 0.5 1 d D U P B -1
H1AA H 0.222415 0.172058 0.545507 0.099 Uiso 0.5 1 calc GR . P B -1
H1AB H 0.284991 0.085905 0.528402 0.099 Uiso 0.5 1 calc GR . P B -1
H1AC H 0.255677 0.119035 0.600119 0.099 Uiso 0.5 1 calc GR . P B -1
C1B C 0.0840(7) 0.0411(5) 0.5206(3) 0.0447(14) Uani 0.5 1 d D U P B -1
C1C C -0.0272(9) 0.0568(9) 0.5363(7) 0.052(3) Uani 0.5 1 d D U P B -1
H1C H -0.018417 0.114289 0.570362 0.062 Uiso 0.5 1 calc R . P B -1
C1D C -0.1544(7) -0.0108(5) 0.5027(3) 0.0527(16) Uani 0.5 1 d D U P B -1
H1D H -0.232090 0.002574 0.512742 0.063 Uiso 0.5 1 calc R . P B -1
C1E C -0.1699(10) -0.0967(7) 0.4552(4) 0.054(2) Uani 0.5 1 d D U P B -1
H1E H -0.255860 -0.144114 0.432784 0.064 Uiso 0.5 1 calc R . P B -1
C1F C -0.0541(8) -0.1095(6) 0.4425(4) 0.0659(19) Uani 0.5 1 d D U P B -1
H1F H -0.061792 -0.168017 0.409749 0.079 Uiso 0.5 1 calc R . P B -1
C1G C 0.0736(11) -0.0437(8) 0.4736(7) 0.055(2) Uani 0.5 1 d D U P B -1
H1G H 0.151076 -0.056435 0.462940 0.066 Uiso 0.5 1 calc R . P B -1

loop_
_atom_site_aniso_label
_atom_site_aniso_U_11
_atom_site_aniso_U_22
_atom_site_aniso_U_33
_atom_site_aniso_U_23
_atom_site_aniso_U_13
_atom_site_aniso_U_12
Ag1 0.01873(8) 0.01460(8) 0.01455(8) 0.00392(6) 0.00629(6) 0.00503(6)
P1 0.0165(2) 0.0153(3) 0.0183(3) 0.0045(2) 0.0069(2) 0.0053(2)
P2 0.0215(3) 0.0201(3) 0.0142(3) 0.0032(2) 0.0060(2) 0.0075(2)
P3 0.0193(3) 0.0186(3) 0.0178(3) 0.0084(2) 0.0062(2) 0.0082(2)
Al1 0.0155(3) 0.0154(3) 0.0174(3) 0.0056(2) 0.0020(2) 0.0049(2)
N1 0.0151(8) 0.0169(9) 0.0237(9) 0.0087(8) 0.0037(7) 0.0043(7)
N2 0.0163(8) 0.0179(9) 0.0151(8) 0.0061(7) 0.0027(7) 0.0055(7)
N3 0.0196(8) 0.0160(9) 0.0173(9) 0.0029(7) -0.0009(7) 0.0051(7)
C2 0.0192(10) 0.0195(11) 0.0201(11) 0.0077(9) 0.0073(8) 0.0058(8)
C3 0.0216(11) 0.0286(12) 0.0346(13) 0.0126(11) 0.0143(10) 0.0091(9)
C4 0.0180(11) 0.0333(13) 0.0397(14) 0.0203(11) 0.0097(10) 0.0028(10)
C5 0.0201(11) 0.0185(11) 0.0373(13) 0.0134(10) 0.0044(10) 0.0019(9)
C6 0.0190(10) 0.0237(11) 0.0168(10) 0.0092(9) 0.0056(8) 0.0098(9)
C7 0.0209(11) 0.0345(13) 0.0223(12) 0.0134(10) 0.0037(9) 0.0108(10)
C8 0.0168(10) 0.0293(12) 0.0206(11) 0.0060(10) 0.0014(9) 0.0033(9)
C9 0.0206(10) 0.0209(11) 0.0215(11) 0.0063(9) 0.0052(9) 0.0041(9)
C10 0.0203(10) 0.0213(11) 0.0169(10) 0.0039(9) 0.0029(8) 0.0092(9)
C11 0.0289(12) 0.0302(13) 0.0197(11) 0.0010(10) 0.0035(9) 0.0124(10)
C12 0.0294(12) 0.0192(12) 0.0264(13) -0.0045(10) -0.0035(10) 0.0081(10)
C13 0.0239(11) 0.0153(11) 0.0312(13) 0.0064(10) -0.0008(9) 0.0035(9)
C14 0.0202(10) 0.0237(11) 0.0280(12) 0.0098(10) 0.0088(9) 0.0113(9)
C15 0.0300(13) 0.0323(14) 0.0346(14) 0.0099(11) -0.0004(11) 0.0108(11)
C16 0.0279(12) 0.0244(12) 0.0443(15) 0.0160(11) 0.0093(11) 0.0133(10)
C17 0.0228(10) 0.0192(11) 0.0193(11) 0.0015(9) 0.0083(9) 0.0067(9)
C18 0.0401(14) 0.0394(15) 0.0279(13) 0.0033(11) 0.0166(11) 0.0204(12)
C19 0.0361(13) 0.0328(13) 0.0193(12) 0.0035(10) 0.0062(10) 0.0160(11)
C20 0.0244(11) 0.0230(11) 0.0213(11) 0.0101(9) 0.0096(9) 0.0072(9)
C21 0.0360(13) 0.0291(13) 0.0226(12) 0.0109(10) 0.0152(10) 0.0145(10)
C22 0.0420(14) 0.0361(14) 0.0280(13) 0.0196(11) 0.0150(11) 0.0194(12)
C23 0.0288(11) 0.0249(12) 0.0259(12) 0.0115(10) 0.0104(10) 0.0162(10)
C24 0.0397(14) 0.0232(13) 0.0435(15) 0.0078(11) 0.0107(12) 0.0152(11)
C25 0.0440(14) 0.0392(14) 0.0295(13) 0.0157(11) 0.0198(11) 0.0277(12)
C26 0.0223(11) 0.0302(13) 0.0202(13) 0.0065(11) 0.0101(10) 0.0086(10)
C27 0.0249(13) 0.0454(17) 0.0278(14) 0.0135(12) 0.0110(11) 0.0171(12)
C28 0.0359(14) 0.0439(16) 0.0276(15) 0.0107(13) 0.0181(12) 0.0202(13)
C26A 0.024(3) 0.032(3) 0.022(3) 0.006(3) 0.010(3) 0.010(3)
C27A 0.030(4) 0.042(5) 0.032(5) 0.003(4) 0.015(4) 0.013(4)
C28A 0.0359(14) 0.0439(16) 0.0276(15) 0.0107(13) 0.0181(12) 0.0202(13)
C29 0.0395(13) 0.0303(13) 0.0167(11) 0.0078(10) 0.0106(10) 0.0125(11)
C30 0.0580(17) 0.0342(15) 0.0295(14) 0.0165(12) 0.0178(13) 0.0140(13)
C31 0.0446(15) 0.0507(17) 0.0288(14) 0.0194(13) 0.0013(12) 0.0192(13)
Cl1 0.0325(3) 0.0385(3) 0.0344(3) 0.0231(3) 0.0171(3) 0.0065(3)
Cl2 0.0313(3) 0.0218(3) 0.0457(4) 0.0150(3) 0.0100(3) 0.0124(2)
Cl3 0.0156(2) 0.0350(3) 0.0290(3) 0.0086(2) 0.0070(2) 0.0087(2)
Cl4 0.0202(2) 0.0208(3) 0.0242(3) 0.0024(2) -0.0002(2) -0.0038(2)
Cl5 0.0339(3) 0.0327(3) 0.0170(3) -0.0011(2) 0.0090(2) 0.0100(2)
Cl6 0.0207(3) 0.0154(3) 0.0401(3) 0.0014(2) 0.0054(2) -0.0026(2)
Cl7 0.0269(3) 0.0330(3) 0.0228(3) -0.0036(2) 0.0086(2) 0.0109(2)
Cl8 0.0254(3) 0.0343(3) 0.0235(3) 0.0144(2) 0.0100(2) 0.0003(2)
Cl9 0.0262(3) 0.0157(3) 0.0327(3) 0.0081(2) 0.0038(2) 0.0057(2)
Cl10 0.0175(2) 0.0255(3) 0.0318(3) 0.0067(2) 0.0110(2) 0.0074(2)
Cl11 0.0227(3) 0.0314(3) 0.0167(3) 0.0055(2) 0.0002(2) 0.0072(2)
C1 0.0174(10) 0.0185(10) 0.0158(10) 0.0065(8) 0.0050(8) 0.0026(8)
B1 0.0206(11) 0.0203(12) 0.0199(12) 0.0077(10) 0.0083(10) 0.0047(10)
B2 0.0197(11) 0.0169(12) 0.0234(13) 0.0059(10) 0.0067(10) 0.0046(9)
B3 0.0141(10) 0.0210(12) 0.0175(12) 0.0055(10) 0.0051(9) 0.0044(9)
B4 0.0170(11) 0.0161(11) 0.0151(11) 0.0036(9) 0.0041(9) 0.0013(9)
B5 0.0196(11) 0.0173(12) 0.0150(11) 0.0022(9) 0.0052(9) 0.0042(9)
B6 0.0155(11) 0.0135(11) 0.0220(12) 0.0033(10) 0.0057(9) 0.0016(9)
B7 0.0169(11) 0.0185(12) 0.0171(12) 0.0022(9) 0.0060(9) 0.0051(9)
B8 0.0167(11) 0.0192(12) 0.0142(11) 0.0054(9) 0.0052(9) 0.0004(9)
B9 0.0169(11) 0.0137(11) 0.0161(11) 0.0040(9) 0.0036(9) 0.0023(9)
B10 0.0160(11) 0.0166(11) 0.0188(12) 0.0047(9) 0.0066(9) 0.0037(9)
B11 0.0156(10) 0.0161(11) 0.0158(11) 0.0038(9) 0.0037(9) 0.0023(9)
C10T 0.0421(15) 0.061(2) 0.0179(13) 0.0068(13) -0.0001(11) 0.0145(14)
C11T 0.0530(18) 0.0368(16) 0.0306(15) 0.0069(12) -0.0162(13) 0.0071(13)
C12T 0.0574(19) 0.0525(19) 0.0297(15) -0.0012(13) -0.0058(13) 0.0339(16)
C13T 0.0593(18) 0.066(2) 0.0228(14) 0.0125(14) 0.0153(13) 0.0319(17)
C14T 0.074(2) 0.0500(18) 0.0377(16) 0.0231(14) 0.0210(15) 0.0244(16)
C15T 0.068(2) 0.0449(18) 0.0323(15) 0.0054(13) 0.0144(14) 0.0334(16)
C16T 0.0469(19) 0.105(3) 0.0431(19) 0.0102(19) 0.0049(15) 0.010(2)
C1A 0.044(5) 0.054(5) 0.083(6) 0.020(4) 0.001(4) 0.009(4)
C1B 0.065(4) 0.052(4) 0.042(4) 0.029(3) 0.031(3) 0.033(3)
C1C 0.065(5) 0.054(5) 0.046(6) 0.020(4) 0.025(5) 0.024(4)
C1D 0.063(4) 0.064(4) 0.040(4) 0.025(3) 0.016(3) 0.025(3)
C1E 0.073(7) 0.064(6) 0.034(4) 0.018(4) 0.021(5) 0.034(5)
C1F 0.079(5) 0.073(5) 0.049(4) 0.015(4) 0.015(4) 0.038(4)
C1G 0.080(6) 0.064(6) 0.050(6) 0.028(4) 0.034(6) 0.049(5)

loop_
_atom_type_symbol
_atom_type_description
_atom_type_scat_dispersion_real
_atom_type_scat_dispersion_imag
_atom_type_scat_source
C C 0.0033 0.0016 'International Tables Vol C Tables 4.2.6.8 and 6.1.1.4'
H H 0.0000 0.0000 'International Tables Vol C Tables 4.2.6.8 and 6.1.1.4'
Ag Ag -0.8971 1.1015 'International Tables Vol C Tables 4.2.6.8 and 6.1.1.4'
Al Al 0.0645 0.0514 'International Tables Vol C Tables 4.2.6.8 and 6.1.1.4'
B B 0.0013 0.0007 'International Tables Vol C Tables 4.2.6.8 and 6.1.1.4'
Cl Cl 0.1484 0.1585 'International Tables Vol C Tables 4.2.6.8 and 6.1.1.4'
N N 0.0061 0.0033 'International Tables Vol C Tables 4.2.6.8 and 6.1.1.4'
P P 0.1023 0.0942 'International Tables Vol C Tables 4.2.6.8 and 6.1.1.4'

loop_
_geom_angle_atom_site_label_1
_geom_angle_atom_site_label_2
_geom_angle_atom_site_label_3
_geom_angle
_geom_angle_site_symmetry_1
_geom_angle_site_symmetry_3
_geom_angle_publ_flag
P1 Ag1 P2 159.06(2) . . ?
P1 Ag1 Al1 83.706(18) . . ?
P2 Ag1 Al1 82.145(19) . . ?
C2 P1 Ag1 107.28(7) . . ?
C2 P1 C14 105.53(10) . . ?
C2 P1 C17 108.41(10) . . ?
C14 P1 Ag1 110.63(7) . . ?
C14 P1 C17 106.02(10) . . ?
C17 P1 Ag1 118.27(7) . . ?
C10 P2 Ag1 105.31(7) . . ?
C10 P2 C26 107.40(11) . . ?
C10 P2 C26A 102.0(6) . . ?
C10 P2 C29 106.44(10) . . ?
C26 P2 Ag1 124.91(8) . . ?
C26A P2 Ag1 113.0(5) . . ?
C29 P2 Ag1 106.69(8) . . ?
C29 P2 C26 104.90(11) . . ?
C29 P2 C26A 121.9(6) . . ?
C6 P3 Al1 74.29(7) . . ?
C6 P3 C20 108.27(10) . . ?
C6 P3 C23 109.98(10) . . ?
C20 P3 Al1 121.79(7) . . ?
C23 P3 Al1 126.05(8) . . ?
C23 P3 C20 108.04(10) . . ?
P3 Al1 Ag1 148.89(3) . . ?
N1 Al1 Ag1 87.05(6) . . ?
N1 Al1 P3 108.83(6) . . ?
N1 Al1 N2 121.87(8) . . ?
N1 Al1 N3 113.95(8) . . ?
N2 Al1 Ag1 76.21(5) . . ?
N2 Al1 P3 72.69(6) . . ?
N3 Al1 Ag1 86.16(6) . . ?
N3 Al1 P3 109.79(6) . . ?
N3 Al1 N2 119.73(8) . . ?
C2 N1 Al1 133.10(14) . . ?
C5 N1 Al1 120.42(14) . . ?
C5 N1 C2 105.95(17) . . ?
C6 N2 Al1 103.91(13) . . ?
C9 N2 Al1 149.62(15) . . ?
C9 N2 C6 106.31(16) . . ?
C10 N3 Al1 132.25(14) . . ?
C13 N3 Al1 121.67(15) . . ?
C13 N3 C10 105.93(17) . . ?
N1 C2 P1 120.61(14) . . ?
C3 C2 P1 130.30(17) . . ?
C3 C2 N1 108.88(18) . . ?
C2 C3 H3 126.2 . . ?
C2 C3 C4 107.6(2) . . ?
C4 C3 H3 126.2 . . ?
C3 C4 H4 126.5 . . ?
C5 C4 C3 106.99(19) . . ?
C5 C4 H4 126.5 . . ?
N1 C5 H5 124.7 . . ?
C4 C5 N1 110.58(19) . . ?
C4 C5 H5 124.7 . . ?
N2 C6 P3 108.70(13) . . ?
C7 C6 P3 141.91(17) . . ?
C7 C6 N2 109.27(18) . . ?
C6 C7 H7 126.6 . . ?
C6 C7 C8 106.86(19) . . ?
C8 C7 H7 126.6 . . ?
C7 C8 H8 126.2 . . ?
C9 C8 C7 107.59(19) . . ?
C9 C8 H8 126.2 . . ?
N2 C9 C8 109.96(19) . . ?
N2 C9 H9 125.0 . . ?
C8 C9 H9 125.0 . . ?
N3 C10 P2 119.93(15) . . ?
C11 C10 P2 131.01(18) . . ?
C11 C10 N3 109.02(19) . . ?
C10 C11 H11 126.2 . . ?
C10 C11 C12 107.7(2) . . ?
C12 C11 H11 126.2 . . ?
C11 C12 H12 126.6 . . ?
C13 C12 C11 106.8(2) . . ?
C13 C12 H12 126.6 . . ?
N3 C13 H13 124.7 . . ?
C12 C13 N3 110.6(2) . . ?
C12 C13 H13 124.7 . . ?
P1 C14 H14 108.2 . . ?
C15 C14 P1 111.06(15) . . ?
C15 C14 H14 108.2 . . ?
C15 C14 C16 111.39(19) . . ?
C16 C14 P1 109.78(14) . . ?
C16 C14 H14 108.2 . . ?
C14 C15 H15A 109.5 . . ?
C14 C15 H15B 109.5 . . ?
C14 C15 H15C 109.5 . . ?
H15A C15 H15B 109.5 . . ?
H15A C15 H15C 109.5 . . ?
H15B C15 H15C 109.5 . . ?
C14 C16 H16A 109.5 . . ?
C14 C16 H16B 109.5 . . ?
C14 C16 H16C 109.5 . . ?
H16A C16 H16B 109.5 . . ?
H16A C16 H16C 109.5 . . ?
H16B C16 H16C 109.5 . . ?
P1 C17 H17 107.5 . . ?
C18 C17 P1 113.30(15) . . ?
C18 C17 H17 107.5 . . ?
C19 C17 P1 110.43(14) . . ?
C19 C17 H17 107.5 . . ?
C19 C17 C18 110.26(19) . . ?
C17 C18 H18A 109.5 . . ?
C17 C18 H18B 109.5 . . ?
C17 C18 H18C 109.5 . . ?
H18A C18 H18B 109.5 . . ?
H18A C18 H18C 109.5 . . ?
H18B C18 H18C 109.5 . . ?
C17 C19 H19A 109.5 . . ?
C17 C19 H19B 109.5 . . ?
C17 C19 H19C 109.5 . . ?
H19A C19 H19B 109.5 . . ?
H19A C19 H19C 109.5 . . ?
H19B C19 H19C 109.5 . . ?
P3 C20 H20 108.0 . . ?
C21 C20 P3 109.24(15) . . ?
C21 C20 H20 108.0 . . ?
C21 C20 C22 111.08(18) . . ?
C22 C20 P3 112.27(15) . . ?
C22 C20 H20 108.0 . . ?
C20 C21 H21A 109.5 . . ?
C20 C21 H21B 109.5 . . ?
C20 C21 H21C 109.5 . . ?
H21A C21 H21B 109.5 . . ?
H21A C21 H21C 109.5 . . ?
H21B C21 H21C 109.5 . . ?
C20 C22 H22A 109.5 . . ?
C20 C22 H22B 109.5 . . ?
C20 C22 H22C 109.5 . . ?
H22A C22 H22B 109.5 . . ?
H22A C22 H22C 109.5 . . ?
H22B C22 H22C 109.5 . . ?
P3 C23 H23 107.6 . . ?
C24 C23 P3 111.05(15) . . ?
C24 C23 H23 107.6 . . ?
C24 C23 C25 112.4(2) . . ?
C25 C23 P3 110.36(15) . . ?
C25 C23 H23 107.6 . . ?
C23 C24 H24A 109.5 . . ?
C23 C24 H24B 109.5 . . ?
C23 C24 H24C 109.5 . . ?
H24A C24 H24B 109.5 . . ?
H24A C24 H24C 109.5 . . ?
H24B C24 H24C 109.5 . . ?
C23 C25 H25A 109.5 . . ?
C23 C25 H25B 109.5 . . ?
C23 C25 H25C 109.5 . . ?
H25A C25 H25B 109.5 . . ?
H25A C25 H25C 109.5 . . ?
H25B C25 H25C 109.5 . . ?
P2 C26 H26 108.2 . . ?
C27 C26 P2 110.13(16) . . ?
C27 C26 H26 108.2 . . ?
C28 C26 P2 112.79(18) . . ?
C28 C26 H26 108.2 . . ?
C28 C26 C27 109.1(2) . . ?
C26 C27 H27A 109.5 . . ?
C26 C27 H27B 109.5 . . ?
C26 C27 H27C 109.5 . . ?
H27A C27 H27B 109.5 . . ?
H27A C27 H27C 109.5 . . ?
H27B C27 H27C 109.5 . . ?
C26 C28 H28A 109.5 . . ?
C26 C28 H28B 109.5 . . ?
C26 C28 H28C 109.5 . . ?
H28A C28 H28B 109.5 . . ?
H28A C28 H28C 109.5 . . ?
H28B C28 H28C 109.5 . . ?
P2 C26A H26A 109.6 . . ?
C27A C26A P2 107.6(11) . . ?
C27A C26A H26A 109.6 . . ?
C27A C26A C28A 112.3(16) . . ?
C28A C26A P2 108.1(11) . . ?
C28A C26A H26A 109.6 . . ?
C26A C27A H27D 109.5 . . ?
C26A C27A H27E 109.5 . . ?
C26A C27A H27F 109.5 . . ?
H27D C27A H27E 109.5 . . ?
H27D C27A H27F 109.5 . . ?
H27E C27A H27F 109.5 . . ?
C26A C28A H28D 109.5 . . ?
C26A C28A H28E 109.5 . . ?
C26A C28A H28F 109.5 . . ?
H28D C28A H28E 109.5 . . ?
H28D C28A H28F 109.5 . . ?
H28E C28A H28F 109.5 . . ?
P2 C29 H29 108.7 . . ?
C30 C29 P2 109.49(16) . . ?
C30 C29 H29 108.7 . . ?
C31 C29 P2 109.94(16) . . ?
C31 C29 H29 108.7 . . ?
C31 C29 C30 111.2(2) . . ?
C29 C30 H30A 109.5 . . ?
C29 C30 H30B 109.5 . . ?
C29 C30 H30C 109.5 . . ?
H30A C30 H30B 109.5 . . ?
H30A C30 H30C 109.5 . . ?
H30B C30 H30C 109.5 . . ?
C29 C31 H31A 109.5 . . ?
C29 C31 H31B 109.5 . . ?
C29 C31 H31C 109.5 . . ?
H31A C31 H31B 109.5 . . ?
H31A C31 H31C 109.5 . . ?
H31B C31 H31C 109.5 . . ?
B1 C1 H1 117.7 . . ?
B1 C1 B2 62.87(13) . . ?
B1 C1 B3 114.73(16) . . ?
B1 C1 B5 62.52(13) . . ?
B2 C1 H1 117.7 . . ?
B2 C1 B5 114.56(15) . . ?
B3 C1 H1 117.7 . . ?
B3 C1 B2 62.65(13) . . ?
B3 C1 B5 114.54(16) . . ?
B4 C1 H1 117.9 . . ?
B4 C1 B1 114.46(16) . . ?
B4 C1 B2 114.57(16) . . ?
B4 C1 B3 62.72(13) . . ?
B4 C1 B5 62.57(13) . . ?
B5 C1 H1 117.9 . . ?
Cl1 B1 B2 120.11(16) . . ?
Cl1 B1 B5 120.70(16) . . ?
Cl1 B1 B6 125.16(16) . . ?
Cl1 B1 B10 124.97(15) . . ?
C1 B1 Cl1 121.63(16) . . ?
C1 B1 B2 58.59(12) . . ?
C1 B1 B5 58.97(13) . . ?
C1 B1 B6 104.17(16) . . ?
C1 B1 B10 104.77(16) . . ?
B5 B1 B2 108.14(16) . . ?
B6 B1 B2 59.71(13) . . ?
B6 B1 B5 107.60(17) . . ?
B6 B1 B10 60.13(13) . . ?
B10 B1 B2 108.17(16) . . ?
B10 B1 B5 59.74(13) . . ?
Cl2 B2 B1 120.26(16) . . ?
Cl2 B2 B3 120.90(15) . . ?
Cl2 B2 B6 124.83(16) . . ?
Cl2 B2 B7 124.66(16) . . ?
C1 B2 Cl2 122.09(16) . . ?
C1 B2 B1 58.54(12) . . ?
C1 B2 B3 58.67(13) . . ?
C1 B2 B6 104.06(16) . . ?
C1 B2 B7 104.51(16) . . ?
B3 B2 B1 107.90(16) . . ?
B6 B2 B1 59.62(13) . . ?
B6 B2 B3 107.74(16) . . ?
B6 B2 B7 60.59(13) . . ?
B7 B2 B1 108.36(16) . . ?
B7 B2 B3 59.60(13) . . ?
Cl3 B3 B2 120.91(15) . . ?
Cl3 B3 B4 120.08(15) . . ?
Cl3 B3 B7 124.82(15) . . ?
Cl3 B3 B8 124.44(15) . . ?
C1 B3 Cl3 121.79(15) . . ?
C1 B3 B2 58.67(13) . . ?
C1 B3 B4 58.58(12) . . ?
C1 B3 B7 104.89(15) . . ?
C1 B3 B8 104.52(15) . . ?
B2 B3 B4 107.90(16) . . ?
B7 B3 B2 60.09(13) . . ?
B7 B3 B4 108.20(16) . . ?
B7 B3 B8 60.44(13) . . ?
B8 B3 B2 108.22(16) . . ?
B8 B3 B4 59.72(13) . . ?
Cl4 B4 B3 120.84(15) . . ?
Cl4 B4 B5 119.31(15) . . ?
Cl4 B4 B8 125.73(15) . . ?
Cl4 B4 B9 124.60(15) . . ?
C1 B4 Cl4 120.89(15) . . ?
C1 B4 B3 58.71(13) . . ?
C1 B4 B5 58.99(12) . . ?
C1 B4 B8 104.83(16) . . ?
C1 B4 B9 104.86(15) . . ?
B3 B4 B5 108.30(16) . . ?
B8 B4 B3 60.00(13) . . ?
B8 B4 B5 108.22(16) . . ?
B9 B4 B3 108.53(16) . . ?
B9 B4 B5 59.63(13) . . ?
B9 B4 B8 60.61(13) . . ?
Cl5 B5 B1 120.55(15) . . ?
Cl5 B5 B4 120.73(15) . . ?
Cl5 B5 B9 124.22(15) . . ?
Cl5 B5 B10 124.22(15) . . ?
C1 B5 Cl5 122.32(15) . . ?
C1 B5 B1 58.51(12) . . ?
C1 B5 B4 58.45(12) . . ?
C1 B5 B9 104.55(15) . . ?
C1 B5 B10 104.69(15) . . ?
B1 B5 B4 107.75(16) . . ?
B9 B5 B1 108.53(16) . . ?
B9 B5 B4 59.78(13) . . ?
B9 B5 B10 60.71(13) . . ?
B10 B5 B1 60.09(13) . . ?
B10 B5 B4 108.25(16) . . ?
Cl6 B6 B7 120.70(15) . . ?
B1 B6 Cl6 122.04(15) . . ?
B1 B6 B2 60.67(13) . . ?
B1 B6 B7 108.66(16) . . ?
B1 B6 B10 60.29(13) . . ?
B1 B6 B11 108.26(16) . . ?
B2 B6 Cl6 121.40(15) . . ?
B2 B6 B7 59.93(13) . . ?
B2 B6 B10 109.06(16) . . ?
B2 B6 B11 108.33(16) . . ?
B10 B6 Cl6 121.42(14) . . ?
B10 B6 B7 108.87(16) . . ?
B11 B6 Cl6 121.14(15) . . ?
B11 B6 B7 60.36(13) . . ?
B11 B6 B10 60.10(13) . . ?
Cl7 B7 B2 121.38(15) . . ?
Cl7 B7 B6 121.68(15) . . ?
Cl7 B7 B8 122.58(15) . . ?
Cl7 B7 B11 122.27(15) . . ?
B2 B7 B6 59.48(13) . . ?
B2 B7 B8 108.04(16) . . ?
B2 B7 B11 107.19(16) . . ?
B3 B7 Cl7 122.26(14) . . ?
B3 B7 B2 60.31(13) . . ?
B3 B7 B6 107.42(16) . . ?
B3 B7 B8 60.00(13) . . ?
B3 B7 B11 107.46(16) . . ?
B6 B7 B11 59.38(13) . . ?
B8 B7 B6 107.17(16) . . ?
B8 B7 B11 59.69(13) . . ?
Cl8 B8 B3 122.03(15) . . ?
Cl8 B8 B7 121.40(15) . . ?
Cl8 B8 B9 121.67(15) . . ?
Cl8 B8 B11 121.70(15) . . ?
B3 B8 B7 59.56(13) . . ?
B3 B8 B9 107.93(16) . . ?
B3 B8 B11 107.61(16) . . ?
B4 B8 Cl8 122.18(15) . . ?
B4 B8 B3 60.28(13) . . ?
B4 B8 B7 107.94(16) . . ?
B4 B8 B9 59.57(13) . . ?
B4 B8 B11 107.44(16) . . ?
B7 B8 B9 108.41(15) . . ?
B11 B8 B7 60.33(13) . . ?
B11 B8 B9 59.98(12) . . ?
Cl9 B9 B8 121.04(15) . . ?
Cl9 B9 B10 123.18(15) . . ?
Cl9 B9 B11 123.58(15) . . ?
B4 B9 Cl9 119.88(15) . . ?
B4 B9 B8 59.82(13) . . ?
B4 B9 B10 108.25(16) . . ?
B4 B9 B11 107.52(16) . . ?
B5 B9 Cl9 121.05(15) . . ?
B5 B9 B4 60.59(13) . . ?
B5 B9 B8 108.35(16) . . ?
B5 B9 B10 59.90(13) . . ?
B5 B9 B11 107.59(16) . . ?
B8 B9 B10 107.98(15) . . ?
B11 B9 B8 59.83(12) . . ?
B11 B9 B10 59.73(13) . . ?
Cl10 B10 B1 121.13(15) . . ?
Cl10 B10 B5 121.55(15) . . ?
Cl10 B10 B6 122.06(15) . . ?
Cl10 B10 B9 122.53(15) . . ?
Cl10 B10 B11 122.79(15) . . ?
B1 B10 B9 107.53(16) . . ?
B5 B10 B1 60.16(13) . . ?
B5 B10 B6 107.50(16) . . ?
B5 B10 B9 59.39(13) . . ?
B5 B10 B11 107.37(15) . . ?
B6 B10 B1 59.59(13) . . ?
B6 B10 B9 107.56(15) . . ?
B6 B10 B11 59.84(13) . . ?
B11 B10 B1 107.50(16) . . ?
B11 B10 B9 59.96(13) . . ?
Cl11 B11 B7 120.85(15) . . ?
Cl11 B11 B8 121.52(15) . . ?
Cl11 B11 B9 122.16(15) . . ?
Cl11 B11 B10 121.49(14) . . ?
B6 B11 Cl11 121.43(15) . . ?
B6 B11 B7 60.26(13) . . ?
B6 B11 B8 108.09(16) . . ?
B6 B11 B9 108.02(16) . . ?
B6 B11 B10 60.07(13) . . ?
B8 B11 B7 59.97(13) . . ?
B8 B11 B9 60.19(13) . . ?
B9 B11 B7 108.29(15) . . ?
B10 B11 B7 108.77(16) . . ?
B10 B11 B8 108.73(16) . . ?
B10 B11 B9 60.31(13) . . ?
C11T C10T C16T 122.0(3) . . ?
C15T C10T C11T 117.1(3) . . ?
C15T C10T C16T 120.8(3) . . ?
C10T C11T H11T 119.5 . . ?
C12T C11T C10T 121.0(3) . . ?
C12T C11T H11T 119.5 . . ?
C11T C12T H12T 119.7 . . ?
C13T C12T C11T 120.6(3) . . ?
C13T C12T H12T 119.7 . . ?
C12T C13T H13T 120.1 . . ?
C12T C13T C14T 119.8(3) . . ?
C14T C13T H13T 120.1 . . ?
C13T C14T H14T 119.9 . . ?
C13T C14T C15T 120.1(3) . . ?
C15T C14T H14T 119.9 . . ?
C10T C15T C14T 121.3(3) . . ?
C10T C15T H15T 119.3 . . ?
C14T C15T H15T 119.3 . . ?
C10T C16T H16D 109.5 . . ?
C10T C16T H16E 109.5 . . ?
C10T C16T H16F 109.5 . . ?
H16D C16T H16E 109.5 . . ?
H16D C16T H16F 109.5 . . ?
H16E C16T H16F 109.5 . . ?
H1AA C1A H1AB 109.5 . . ?
H1AA C1A H1AC 109.5 . . ?
H1AB C1A H1AC 109.5 . . ?
C1B C1A H1AA 109.5 . . ?
C1B C1A H1AB 109.5 . . ?
C1B C1A H1AC 109.5 . . ?
C1C C1B C1A 124.7(8) . . ?
C1C C1B C1G 120.3(7) . . ?
C1G C1B C1A 115.0(8) . . ?
C1B C1C H1C 119.8 . . ?
C1B C1C C1D 120.4(9) . . ?
C1D C1C H1C 119.8 . . ?
C1C C1D H1D 119.4 . . ?
C1E C1D C1C 121.3(9) . . ?
C1E C1D H1D 119.4 . . ?
C1D C1E H1E 122.1 . . ?
C1F C1E C1D 115.8(9) . . ?
C1F C1E H1E 122.1 . . ?
C1E C1F H1F 117.6 . . ?
C1E C1F C1G 124.8(9) . . ?
C1G C1F H1F 117.6 . . ?
C1B C1G C1F 117.3(8) . . ?
C1B C1G H1G 121.3 . . ?
C1F C1G H1G 121.3 . . ?

loop_
_geom_bond_atom_site_label_1
_geom_bond_atom_site_label_2
_geom_bond_distance
_geom_bond_site_symmetry_2
_geom_bond_publ_flag
Ag1 P1 2.3941(5) . ?
Ag1 P2 2.3982(6) . ?
Ag1 Al1 2.9629(7) . ?
P1 C2 1.787(2) . ?
P1 C14 1.846(2) . ?
P1 C17 1.848(2) . ?
P2 C10 1.787(2) . ?
P2 C26 1.859(2) . ?
P2 C26A 1.861(5) . ?
P2 C29 1.843(2) . ?
P3 Al1 2.4395(8) . ?
P3 C6 1.779(2) . ?
P3 C20 1.840(2) . ?
P3 C23 1.829(2) . ?
Al1 N1 1.8588(17) . ?
Al1 N2 1.8763(17) . ?
Al1 N3 1.8657(18) . ?
N1 C2 1.400(3) . ?
N1 C5 1.379(3) . ?
N2 C6 1.406(3) . ?
N2 C9 1.369(3) . ?
N3 C10 1.394(3) . ?
N3 C13 1.383(3) . ?
C2 C3 1.382(3) . ?
C3 H3 0.9500 . ?
C3 C4 1.401(3) . ?
C4 H4 0.9500 . ?
C4 C5 1.369(3) . ?
C5 H5 0.9500 . ?
C6 C7 1.380(3) . ?
C7 H7 0.9500 . ?
C7 C8 1.403(3) . ?
C8 H8 0.9500 . ?
C8 C9 1.380(3) . ?
C9 H9 0.9500 . ?
C10 C11 1.379(3) . ?
C11 H11 0.9500 . ?
C11 C12 1.404(3) . ?
C12 H12 0.9500 . ?
C12 C13 1.366(3) . ?
C13 H13 0.9500 . ?
C14 H14 1.0000 . ?
C14 C15 1.525(3) . ?
C14 C16 1.530(3) . ?
C15 H15A 0.9800 . ?
C15 H15B 0.9800 . ?
C15 H15C 0.9800 . ?
C16 H16A 0.9800 . ?
C16 H16B 0.9800 . ?
C16 H16C 0.9800 . ?
C17 H17 1.0000 . ?
C17 C18 1.534(3) . ?
C17 C19 1.531(3) . ?
C18 H18A 0.9800 . ?
C18 H18B 0.9800 . ?
C18 H18C 0.9800 . ?
C19 H19A 0.9800 . ?
C19 H19B 0.9800 . ?
C19 H19C 0.9800 . ?
C20 H20 1.0000 . ?
C20 C21 1.529(3) . ?
C20 C22 1.535(3) . ?
C21 H21A 0.9800 . ?
C21 H21B 0.9800 . ?
C21 H21C 0.9800 . ?
C22 H22A 0.9800 . ?
C22 H22B 0.9800 . ?
C22 H22C 0.9800 . ?
C23 H23 1.0000 . ?
C23 C24 1.521(3) . ?
C23 C25 1.531(3) . ?
C24 H24A 0.9800 . ?
C24 H24B 0.9800 . ?
C24 H24C 0.9800 . ?
C25 H25A 0.9800 . ?
C25 H25B 0.9800 . ?
C25 H25C 0.9800 . ?
C26 H26 1.0000 . ?
C26 C27 1.533(3) . ?
C26 C28 1.532(3) . ?
C27 H27A 0.9800 . ?
C27 H27B 0.9800 . ?
C27 H27C 0.9800 . ?
C28 H28A 0.9800 . ?
C28 H28B 0.9800 . ?
C28 H28C 0.9800 . ?
C26A H26A 1.0000 . ?
C26A C27A 1.531(5) . ?
C26A C28A 1.531(5) . ?
C27A H27D 0.9800 . ?
C27A H27E 0.9800 . ?
C27A H27F 0.9800 . ?
C28A H28D 0.9800 . ?
C28A H28E 0.9800 . ?
C28A H28F 0.9800 . ?
C29 H29 1.0000 . ?
C29 C30 1.532(3) . ?
C29 C31 1.529(3) . ?
C30 H30A 0.9800 . ?
C30 H30B 0.9800 . ?
C30 H30C 0.9800 . ?
C31 H31A 0.9800 . ?
C31 H31B 0.9800 . ?
C31 H31C 0.9800 . ?
Cl1 B1 1.768(2) . ?
Cl2 B2 1.767(2) . ?
Cl3 B3 1.768(2) . ?
Cl4 B4 1.765(2) . ?
Cl5 B5 1.764(2) . ?
Cl6 B6 1.787(2) . ?
Cl7 B7 1.777(2) . ?
Cl8 B8 1.780(2) . ?
Cl9 B9 1.782(2) . ?
Cl10 B10 1.779(2) . ?
Cl11 B11 1.781(2) . ?
C1 H1 1.1200 . ?
C1 B1 1.719(3) . ?
C1 B2 1.720(3) . ?
C1 B3 1.720(3) . ?
C1 B4 1.717(3) . ?
C1 B5 1.727(3) . ?
B1 B2 1.793(3) . ?
B1 B5 1.788(3) . ?
B1 B6 1.774(3) . ?
B1 B10 1.787(3) . ?
B2 B3 1.788(3) . ?
B2 B6 1.776(3) . ?
B2 B7 1.784(3) . ?
B3 B4 1.788(3) . ?
B3 B7 1.775(3) . ?
B3 B8 1.783(3) . ?
B4 B5 1.789(3) . ?
B4 B8 1.778(3) . ?
B4 B9 1.774(3) . ?
B5 B9 1.771(3) . ?
B5 B10 1.781(3) . ?
B6 B7 1.796(3) . ?
B6 B10 1.784(3) . ?
B6 B11 1.780(3) . ?
B7 B8 1.791(3) . ?
B7 B11 1.798(3) . ?
B8 B9 1.793(3) . ?
B8 B11 1.786(3) . ?
B9 B10 1.795(3) . ?
B9 B11 1.789(3) . ?
B10 B11 1.785(3) . ?
C10T C11T 1.399(4) . ?
C10T C15T 1.377(4) . ?
C10T C16T 1.506(4) . ?
C11T H11T 0.9500 . ?
C11T C12T 1.367(4) . ?
C12T H12T 0.9500 . ?
C12T C13T 1.359(4) . ?
C13T H13T 0.9500 . ?
C13T C14T 1.364(4) . ?
C14T H14T 0.9500 . ?
C14T C15T 1.380(4) . ?
C15T H15T 0.9500 . ?
C16T H16D 0.9800 . ?
C16T H16E 0.9800 . ?
C16T H16F 0.9800 . ?
C1A H1AA 0.9800 . ?
C1A H1AB 0.9800 . ?
C1A H1AC 0.9800 . ?
C1A C1B 1.492(9) . ?
C1B C1C 1.353(10) . ?
C1B C1G 1.375(10) . ?
C1C H1C 0.9500 . ?
C1C C1D 1.392(9) . ?
C1D H1D 0.9500 . ?
C1D C1E 1.377(10) . ?
C1E H1E 0.9500 . ?
C1E C1F 1.364(9) . ?
C1F H1F 0.9500 . ?
C1F C1G 1.380(10) . ?
C1G H1G 0.9500 . ?

loop_
_geom_torsion_atom_site_label_1
_geom_torsion_atom_site_label_2
_geom_torsion_atom_site_label_3
_geom_torsion_atom_site_label_4
_geom_torsion
_geom_torsion_site_symmetry_1
_geom_torsion_site_symmetry_2
_geom_torsion_site_symmetry_3
_geom_torsion_site_symmetry_4
_geom_torsion_publ_flag
Ag1 P1 C2 N1 -15.03(18) . . . . ?
Ag1 P1 C2 C3 159.2(2) . . . . ?
Ag1 P1 C14 C15 -57.65(17) . . . . ?
Ag1 P1 C14 C16 65.97(16) . . . . ?
Ag1 P1 C17 C18 -168.38(14) . . . . ?
Ag1 P1 C17 C19 67.38(16) . . . . ?
Ag1 P2 C10 N3 26.60(16) . . . . ?
Ag1 P2 C10 C11 -150.82(19) . . . . ?
Ag1 P2 C26 C27 -76.8(2) . . . . ?
Ag1 P2 C26 C28 161.04(16) . . . . ?
Ag1 P2 C26A C27A -179.1(12) . . . . ?
Ag1 P2 C26A C28A 59.5(14) . . . . ?
Ag1 P2 C29 C30 -68.63(17) . . . . ?
Ag1 P2 C29 C31 53.78(18) . . . . ?
Ag1 Al1 N1 C2 26.23(19) . . . . ?
Ag1 Al1 N1 C5 -163.39(16) . . . . ?
Ag1 Al1 N2 C6 176.01(13) . . . . ?
Ag1 Al1 N2 C9 1.9(3) . . . . ?
Ag1 Al1 N3 C10 -28.13(17) . . . . ?
Ag1 Al1 N3 C13 156.92(15) . . . . ?
P1 C2 C3 C4 -175.15(17) . . . . ?
P2 C10 C11 C12 177.38(16) . . . . ?
P3 Al1 N1 C2 -126.42(18) . . . . ?
P3 Al1 N1 C5 43.96(17) . . . . ?
P3 Al1 N2 C6 -4.62(11) . . . . ?
P3 Al1 N2 C9 -178.7(3) . . . . ?
P3 Al1 N3 C10 124.47(17) . . . . ?
P3 Al1 N3 C13 -50.48(16) . . . . ?
P3 C6 C7 C8 174.9(2) . . . . ?
Al1 P3 C6 N2 -4.96(12) . . . . ?
Al1 P3 C6 C7 179.6(3) . . . . ?
Al1 P3 C20 C21 29.85(18) . . . . ?
Al1 P3 C20 C22 153.53(13) . . . . ?
Al1 P3 C23 C24 92.20(17) . . . . ?
Al1 P3 C23 C25 -33.2(2) . . . . ?
Al1 N1 C2 P1 -12.9(3) . . . . ?
Al1 N1 C2 C3 171.77(16) . . . . ?
Al1 N1 C5 C4 -172.94(16) . . . . ?
Al1 N2 C6 P3 6.40(15) . . . . ?
Al1 N2 C6 C7 -176.59(14) . . . . ?
Al1 N2 C9 C8 174.0(2) . . . . ?
Al1 N3 C10 P2 6.7(3) . . . . ?
Al1 N3 C10 C11 -175.36(15) . . . . ?
Al1 N3 C13 C12 176.09(14) . . . . ?
N1 Al1 N2 C6 -106.41(13) . . . . ?
N1 Al1 N2 C9 79.5(3) . . . . ?
N1 Al1 N3 C10 -113.18(18) . . . . ?
N1 Al1 N3 C13 71.87(17) . . . . ?
N1 C2 C3 C4 -0.4(3) . . . . ?
N2 Al1 N1 C2 -45.5(2) . . . . ?
N2 Al1 N1 C5 124.86(16) . . . . ?
N2 Al1 N3 C10 43.6(2) . . . . ?
N2 Al1 N3 C13 -131.35(15) . . . . ?
N2 C6 C7 C8 -0.5(2) . . . . ?
N3 Al1 N1 C2 110.71(19) . . . . ?
N3 Al1 N1 C5 -78.92(18) . . . . ?
N3 Al1 N2 C6 98.70(14) . . . . ?
N3 Al1 N2 C9 -75.4(3) . . . . ?
N3 C10 C11 C12 -0.2(2) . . . . ?
C2 P1 C14 C15 58.08(18) . . . . ?
C2 P1 C14 C16 -178.30(15) . . . . ?
C2 P1 C17 C18 69.32(18) . . . . ?
C2 P1 C17 C19 -54.92(17) . . . . ?
C2 N1 C5 C4 -0.2(2) . . . . ?
C2 C3 C4 C5 0.3(3) . . . . ?
C3 C4 C5 N1 0.0(3) . . . . ?
C5 N1 C2 P1 175.74(15) . . . . ?
C5 N1 C2 C3 0.4(2) . . . . ?
C6 P3 C20 C21 -52.62(17) . . . . ?
C6 P3 C20 C22 71.06(18) . . . . ?
C6 P3 C23 C24 176.93(16) . . . . ?
C6 P3 C23 C25 51.54(18) . . . . ?
C6 N2 C9 C8 0.0(2) . . . . ?
C6 C7 C8 C9 0.5(2) . . . . ?
C7 C8 C9 N2 -0.3(2) . . . . ?
C9 N2 C6 P3 -176.72(13) . . . . ?
C9 N2 C6 C7 0.3(2) . . . . ?
C10 P2 C26 C27 47.0(2) . . . . ?
C10 P2 C26 C28 -75.2(2) . . . . ?
C10 P2 C26A C27A -66.5(15) . . . . ?
C10 P2 C26A C28A 172.0(11) . . . . ?
C10 P2 C29 C30 179.29(16) . . . . ?
C10 P2 C29 C31 -58.31(19) . . . . ?
C10 N3 C13 C12 0.0(2) . . . . ?
C10 C11 C12 C13 0.2(2) . . . . ?
C11 C12 C13 N3 -0.1(2) . . . . ?
C13 N3 C10 P2 -177.76(14) . . . . ?
C13 N3 C10 C11 0.2(2) . . . . ?
C14 P1 C2 N1 -133.03(17) . . . . ?
C14 P1 C2 C3 41.2(2) . . . . ?
C14 P1 C17 C18 -43.58(19) . . . . ?
C14 P1 C17 C19 -167.82(15) . . . . ?
C17 P1 C2 N1 113.75(17) . . . . ?
C17 P1 C2 C3 -72.0(2) . . . . ?
C17 P1 C14 C15 172.96(16) . . . . ?
C17 P1 C14 C16 -63.42(17) . . . . ?
C20 P3 C6 N2 113.96(14) . . . . ?
C20 P3 C6 C7 -61.5(3) . . . . ?
C20 P3 C23 C24 -65.09(18) . . . . ?
C20 P3 C23 C25 169.52(16) . . . . ?
C23 P3 C6 N2 -128.20(14) . . . . ?
C23 P3 C6 C7 56.4(3) . . . . ?
C23 P3 C20 C21 -171.70(15) . . . . ?
C23 P3 C20 C22 -48.01(19) . . . . ?
C26 P2 C10 N3 -108.44(17) . . . . ?
C26 P2 C10 C11 74.1(2) . . . . ?
C26 P2 C29 C30 65.64(19) . . . . ?
C26 P2 C29 C31 -171.95(18) . . . . ?
C26A P2 C10 N3 -91.6(6) . . . . ?
C26A P2 C10 C11 91.0(6) . . . . ?
C26A P2 C29 C30 63.2(6) . . . . ?
C26A P2 C29 C31 -174.4(6) . . . . ?
C29 P2 C10 N3 139.63(16) . . . . ?
C29 P2 C10 C11 -37.8(2) . . . . ?
C29 P2 C26 C27 159.94(18) . . . . ?
C29 P2 C26 C28 37.8(2) . . . . ?
C29 P2 C26A C27A 51.7(16) . . . . ?
C29 P2 C26A C28A -69.7(13) . . . . ?
Cl1 B1 B2 Cl2 0.5(3) . . . . ?
Cl1 B1 B2 C1 -110.86(19) . . . . ?
Cl1 B1 B2 B3 -143.91(16) . . . . ?
Cl1 B1 B2 B6 115.61(19) . . . . ?
Cl1 B1 B2 B7 153.03(16) . . . . ?
Cl1 B1 B5 Cl5 -0.7(3) . . . . ?
Cl1 B1 B5 C1 110.76(19) . . . . ?
Cl1 B1 B5 B4 143.57(16) . . . . ?
Cl1 B1 B5 B9 -153.18(15) . . . . ?
Cl1 B1 B5 B10 -115.18(18) . . . . ?
Cl1 B1 B6 Cl6 3.3(3) . . . . ?
Cl1 B1 B6 B2 -107.4(2) . . . . ?
Cl1 B1 B6 B7 -144.61(17) . . . . ?
Cl1 B1 B6 B10 113.8(2) . . . . ?
Cl1 B1 B6 B11 151.38(16) . . . . ?
Cl1 B1 B10 Cl10 -2.7(3) . . . . ?
Cl1 B1 B10 B5 108.3(2) . . . . ?
Cl1 B1 B10 B6 -114.1(2) . . . . ?
Cl1 B1 B10 B9 145.43(17) . . . . ?
Cl1 B1 B10 B11 -151.37(16) . . . . ?
Cl2 B2 B3 Cl3 -0.4(3) . . . . ?
Cl2 B2 B3 C1 -111.13(19) . . . . ?
Cl2 B2 B3 B4 -144.21(16) . . . . ?
Cl2 B2 B3 B7 114.67(19) . . . . ?
Cl2 B2 B3 B8 152.63(16) . . . . ?
Cl2 B2 B6 Cl6 -4.0(3) . . . . ?
Cl2 B2 B6 B1 107.7(2) . . . . ?
Cl2 B2 B6 B7 -113.8(2) . . . . ?
Cl2 B2 B6 B10 144.95(17) . . . . ?
Cl2 B2 B6 B11 -151.23(16) . . . . ?
Cl2 B2 B7 Cl7 3.3(3) . . . . ?
Cl2 B2 B7 B3 -108.55(19) . . . . ?
Cl2 B2 B7 B6 114.0(2) . . . . ?
Cl2 B2 B7 B8 -146.27(16) . . . . ?
Cl2 B2 B7 B11 150.78(16) . . . . ?
Cl3 B3 B4 Cl4 -1.4(3) . . . . ?
Cl3 B3 B4 C1 -111.08(18) . . . . ?
Cl3 B3 B4 B5 -144.34(16) . . . . ?
Cl3 B3 B4 B8 114.75(18) . . . . ?
Cl3 B3 B4 B9 152.45(15) . . . . ?
Cl3 B3 B7 Cl7 -1.7(3) . . . . ?
Cl3 B3 B7 B2 108.8(2) . . . . ?
Cl3 B3 B7 B6 146.43(17) . . . . ?
Cl3 B3 B7 B8 -113.4(2) . . . . ?
Cl3 B3 B7 B11 -151.01(16) . . . . ?
Cl3 B3 B8 Cl8 3.8(3) . . . . ?
Cl3 B3 B8 B4 -107.65(19) . . . . ?
Cl3 B3 B8 B7 114.02(19) . . . . ?
Cl3 B3 B8 B9 -144.75(16) . . . . ?
Cl3 B3 B8 B11 151.93(16) . . . . ?
Cl4 B4 B5 Cl5 0.9(2) . . . . ?
Cl4 B4 B5 C1 -110.45(18) . . . . ?
Cl4 B4 B5 B1 -143.29(16) . . . . ?
Cl4 B4 B5 B9 115.20(18) . . . . ?
Cl4 B4 B5 B10 153.18(15) . . . . ?
Cl4 B4 B8 Cl8 -3.0(3) . . . . ?
Cl4 B4 B8 B3 108.29(19) . . . . ?
Cl4 B4 B8 B7 145.34(16) . . . . ?
Cl4 B4 B8 B9 -113.4(2) . . . . ?
Cl4 B4 B8 B11 -150.99(16) . . . . ?
Cl4 B4 B9 Cl9 4.5(3) . . . . ?
Cl4 B4 B9 B5 -106.56(19) . . . . ?
Cl4 B4 B9 B8 115.20(19) . . . . ?
Cl4 B4 B9 B10 -144.19(16) . . . . ?
Cl4 B4 B9 B11 152.72(16) . . . . ?
Cl5 B5 B9 Cl9 -0.6(3) . . . . ?
Cl5 B5 B9 B4 108.61(19) . . . . ?
Cl5 B5 B9 B8 145.95(16) . . . . ?
Cl5 B5 B9 B10 -113.47(19) . . . . ?
Cl5 B5 B9 B11 -150.81(16) . . . . ?
Cl5 B5 B10 Cl10 1.8(3) . . . . ?
Cl5 B5 B10 B1 -108.5(2) . . . . ?
Cl5 B5 B10 B6 -146.10(17) . . . . ?
Cl5 B5 B10 B9 113.5(2) . . . . ?
Cl5 B5 B10 B11 150.86(16) . . . . ?
Cl6 B6 B7 Cl7 -0.6(3) . . . . ?
Cl6 B6 B7 B2 -110.88(19) . . . . ?
Cl6 B6 B7 B3 -148.91(16) . . . . ?
Cl6 B6 B7 B8 147.93(15) . . . . ?
Cl6 B6 B7 B11 110.73(19) . . . . ?
Cl6 B6 B10 Cl10 1.7(3) . . . . ?
Cl6 B6 B10 B1 111.54(19) . . . . ?
Cl6 B6 B10 B5 149.35(16) . . . . ?
Cl6 B6 B10 B9 -148.05(16) . . . . ?
Cl6 B6 B10 B11 -110.35(19) . . . . ?
Cl6 B6 B11 Cl11 0.0(2) . . . . ?
Cl6 B6 B11 B7 -110.03(18) . . . . ?
Cl6 B6 B11 B8 -147.57(15) . . . . ?
Cl6 B6 B11 B9 148.77(15) . . . . ?
Cl6 B6 B11 B10 110.80(18) . . . . ?
Cl7 B7 B8 Cl8 0.0(3) . . . . ?
Cl7 B7 B8 B3 -111.25(18) . . . . ?
Cl7 B7 B8 B4 -148.62(15) . . . . ?
Cl7 B7 B8 B9 148.34(15) . . . . ?
Cl7 B7 B8 B11 111.13(19) . . . . ?
Cl7 B7 B11 Cl11 -0.6(3) . . . . ?
Cl7 B7 B11 B6 110.36(19) . . . . ?
Cl7 B7 B11 B8 -111.63(19) . . . . ?
Cl7 B7 B11 B9 -148.90(16) . . . . ?
Cl7 B7 B11 B10 147.12(16) . . . . ?
Cl8 B8 B9 Cl9 -2.5(2) . . . . ?
Cl8 B8 B9 B4 -111.31(18) . . . . ?
Cl8 B8 B9 B5 -148.99(15) . . . . ?
Cl8 B8 B9 B10 147.61(15) . . . . ?
Cl8 B8 B9 B11 110.90(18) . . . . ?
Cl8 B8 B11 Cl11 0.8(3) . . . . ?
Cl8 B8 B11 B6 148.33(16) . . . . ?
Cl8 B8 B11 B7 110.67(19) . . . . ?
Cl8 B8 B11 B9 -110.84(19) . . . . ?
Cl8 B8 B11 B10 -148.00(16) . . . . ?
Cl9 B9 B10 Cl10 0.6(3) . . . . ?
Cl9 B9 B10 B1 -146.98(16) . . . . ?
Cl9 B9 B10 B5 -109.47(19) . . . . ?
Cl9 B9 B10 B6 150.21(16) . . . . ?
Cl9 B9 B10 B11 112.56(19) . . . . ?
Cl9 B9 B11 Cl11 -1.3(3) . . . . ?
Cl9 B9 B11 B6 -149.77(15) . . . . ?
Cl9 B9 B11 B7 146.45(16) . . . . ?
Cl9 B9 B11 B8 109.27(19) . . . . ?
Cl9 B9 B11 B10 -111.91(18) . . . . ?
Cl10 B10 B11 Cl11 -0.2(3) . . . . ?
Cl10 B10 B11 B6 -110.85(19) . . . . ?
Cl10 B10 B11 B7 -147.69(16) . . . . ?
Cl10 B10 B11 B8 148.59(16) . . . . ?
Cl10 B10 B11 B9 111.49(19) . . . . ?
C1 B1 B2 Cl2 111.35(19) . . . . ?
C1 B1 B2 B3 -33.05(15) . . . . ?
C1 B1 B2 B6 -133.53(17) . . . . ?
C1 B1 B2 B7 -96.11(17) . . . . ?
C1 B1 B5 Cl5 -111.50(18) . . . . ?
C1 B1 B5 B4 32.81(15) . . . . ?
C1 B1 B5 B9 96.05(17) . . . . ?
C1 B1 B5 B10 134.06(16) . . . . ?
C1 B1 B6 Cl6 150.35(15) . . . . ?
C1 B1 B6 B2 39.66(15) . . . . ?
C1 B1 B6 B7 2.5(2) . . . . ?
C1 B1 B6 B10 -99.11(17) . . . . ?
C1 B1 B6 B11 -61.55(19) . . . . ?
C1 B1 B10 Cl10 -150.55(15) . . . . ?
C1 B1 B10 B5 -39.55(15) . . . . ?
C1 B1 B10 B6 98.07(17) . . . . ?
C1 B1 B10 B9 -2.4(2) . . . . ?
C1 B1 B10 B11 60.82(19) . . . . ?
C1 B2 B3 Cl3 110.76(18) . . . . ?
C1 B2 B3 B4 -33.07(15) . . . . ?
C1 B2 B3 B7 -134.20(16) . . . . ?
C1 B2 B3 B8 -96.24(17) . . . . ?
C1 B2 B6 Cl6 -151.32(15) . . . . ?
C1 B2 B6 B1 -39.61(15) . . . . ?
C1 B2 B6 B7 98.93(17) . . . . ?
C1 B2 B6 B10 -2.3(2) . . . . ?
C1 B2 B6 B11 61.48(19) . . . . ?
C1 B2 B7 Cl7 151.07(15) . . . . ?
C1 B2 B7 B3 39.24(14) . . . . ?
C1 B2 B7 B6 -98.17(16) . . . . ?
C1 B2 B7 B8 1.5(2) . . . . ?
C1 B2 B7 B11 -61.43(19) . . . . ?
C1 B3 B4 Cl4 109.68(18) . . . . ?
C1 B3 B4 B5 -33.26(15) . . . . ?
C1 B3 B4 B8 -134.17(16) . . . . ?
C1 B3 B4 B9 -96.47(17) . . . . ?
C1 B3 B7 Cl7 -149.75(16) . . . . ?
C1 B3 B7 B2 -39.32(14) . . . . ?
C1 B3 B7 B6 -1.7(2) . . . . ?
C1 B3 B7 B8 98.48(16) . . . . ?
C1 B3 B7 B11 60.89(19) . . . . ?
C1 B3 B8 Cl8 150.70(15) . . . . ?
C1 B3 B8 B4 39.22(14) . . . . ?
C1 B3 B8 B7 -99.11(16) . . . . ?
C1 B3 B8 B9 2.1(2) . . . . ?
C1 B3 B8 B11 -61.20(19) . . . . ?
C1 B4 B5 Cl5 111.39(18) . . . . ?
C1 B4 B5 B1 -32.83(15) . . . . ?
C1 B4 B5 B9 -134.35(16) . . . . ?
C1 B4 B5 B10 -96.37(17) . . . . ?
C1 B4 B8 Cl8 -150.59(15) . . . . ?
C1 B4 B8 B3 -39.35(14) . . . . ?
C1 B4 B8 B7 -2.3(2) . . . . ?
C1 B4 B8 B9 98.94(16) . . . . ?
C1 B4 B8 B11 61.37(19) . . . . ?
C1 B4 B9 Cl9 150.39(15) . . . . ?
C1 B4 B9 B5 39.35(14) . . . . ?
C1 B4 B9 B8 -98.88(16) . . . . ?
C1 B4 B9 B10 1.7(2) . . . . ?
C1 B4 B9 B11 -61.36(19) . . . . ?
C1 B5 B9 Cl9 -148.18(15) . . . . ?
C1 B5 B9 B4 -39.02(14) . . . . ?
C1 B5 B9 B8 -1.7(2) . . . . ?
C1 B5 B9 B10 98.91(16) . . . . ?
C1 B5 B9 B11 61.57(19) . . . . ?
C1 B5 B10 Cl10 149.62(15) . . . . ?
C1 B5 B10 B1 39.31(14) . . . . ?
C1 B5 B10 B6 1.8(2) . . . . ?
C1 B5 B10 B9 -98.67(16) . . . . ?
C1 B5 B10 B11 -61.28(19) . . . . ?
B1 C1 B2 Cl2 -108.28(19) . . . . ?
B1 C1 B2 B3 142.59(17) . . . . ?
B1 C1 B2 B6 40.15(15) . . . . ?
B1 C1 B2 B7 102.89(17) . . . . ?
B1 C1 B3 Cl3 -145.82(16) . . . . ?
B1 C1 B3 B2 -36.53(16) . . . . ?
B1 C1 B3 B4 105.98(18) . . . . ?
B1 C1 B3 B7 3.5(2) . . . . ?
B1 C1 B3 B8 66.2(2) . . . . ?
B1 C1 B4 Cl4 143.99(16) . . . . ?
B1 C1 B4 B3 -106.41(18) . . . . ?
B1 C1 B4 B5 36.17(16) . . . . ?
B1 C1 B4 B8 -66.4(2) . . . . ?
B1 C1 B4 B9 -3.5(2) . . . . ?
B1 C1 B5 Cl5 108.54(19) . . . . ?
B1 C1 B5 B4 -142.73(17) . . . . ?
B1 C1 B5 B9 -103.06(17) . . . . ?
B1 C1 B5 B10 -40.09(15) . . . . ?
B1 B2 B3 Cl3 143.76(16) . . . . ?
B1 B2 B3 C1 33.00(15) . . . . ?
B1 B2 B3 B4 -0.1(2) . . . . ?
B1 B2 B3 B7 -101.20(17) . . . . ?
B1 B2 B3 B8 -63.2(2) . . . . ?
B1 B2 B6 Cl6 -111.71(19) . . . . ?
B1 B2 B6 B7 138.55(17) . . . . ?
B1 B2 B6 B10 37.28(16) . . . . ?
B1 B2 B6 B11 101.10(17) . . . . ?
B1 B2 B7 Cl7 -147.75(15) . . . . ?
B1 B2 B7 B3 100.42(17) . . . . ?
B1 B2 B7 B6 -36.99(15) . . . . ?
B1 B2 B7 B8 62.7(2) . . . . ?
B1 B2 B7 B11 -0.2(2) . . . . ?
B1 B5 B9 Cl9 150.65(15) . . . . ?
B1 B5 B9 B4 -100.19(17) . . . . ?
B1 B5 B9 B8 -62.85(19) . . . . ?
B1 B5 B9 B10 37.73(15) . . . . ?
B1 B5 B9 B11 0.4(2) . . . . ?
B1 B5 B10 Cl10 110.31(19) . . . . ?
B1 B5 B10 B6 -37.55(15) . . . . ?
B1 B5 B10 B9 -137.98(16) . . . . ?
B1 B5 B10 B11 -100.59(17) . . . . ?
B1 B6 B7 Cl7 147.81(16) . . . . ?
B1 B6 B7 B2 37.53(16) . . . . ?
B1 B6 B7 B3 -0.5(2) . . . . ?
B1 B6 B7 B8 -63.7(2) . . . . ?
B1 B6 B7 B11 -100.86(17) . . . . ?
B1 B6 B10 Cl10 -109.86(19) . . . . ?
B1 B6 B10 B5 37.81(15) . . . . ?
B1 B6 B10 B9 100.40(17) . . . . ?
B1 B6 B10 B11 138.11(16) . . . . ?
B1 B6 B11 Cl11 -148.41(15) . . . . ?
B1 B6 B11 B7 101.53(17) . . . . ?
B1 B6 B11 B8 63.99(19) . . . . ?
B1 B6 B11 B9 0.3(2) . . . . ?
B1 B6 B11 B10 -37.64(15) . . . . ?
B1 B10 B11 Cl11 147.81(16) . . . . ?
B1 B10 B11 B6 37.14(15) . . . . ?
B1 B10 B11 B7 0.3(2) . . . . ?
B1 B10 B11 B8 -63.4(2) . . . . ?
B1 B10 B11 B9 -100.52(17) . . . . ?
B2 C1 B1 Cl1 108.31(19) . . . . ?
B2 C1 B1 B5 -142.46(17) . . . . ?
B2 C1 B1 B6 -40.22(15) . . . . ?
B2 C1 B1 B10 -102.53(17) . . . . ?
B2 C1 B3 Cl3 -109.29(19) . . . . ?
B2 C1 B3 B4 142.52(16) . . . . ?
B2 C1 B3 B7 40.02(15) . . . . ?
B2 C1 B3 B8 102.74(17) . . . . ?
B2 C1 B4 Cl4 -146.07(15) . . . . ?
B2 C1 B4 B3 -36.47(16) . . . . ?
B2 C1 B4 B5 106.12(17) . . . . ?
B2 C1 B4 B8 3.5(2) . . . . ?
B2 C1 B4 B9 66.4(2) . . . . ?
B2 C1 B5 Cl5 145.13(16) . . . . ?
B2 C1 B5 B1 36.59(16) . . . . ?
B2 C1 B5 B4 -106.14(18) . . . . ?
B2 C1 B5 B9 -66.5(2) . . . . ?
B2 C1 B5 B10 -3.5(2) . . . . ?
B2 B1 B5 Cl5 -144.67(16) . . . . ?
B2 B1 B5 C1 -33.17(15) . . . . ?
B2 B1 B5 B4 -0.4(2) . . . . ?
B2 B1 B5 B9 62.9(2) . . . . ?
B2 B1 B5 B10 100.89(18) . . . . ?
B2 B1 B6 Cl6 110.70(19) . . . . ?
B2 B1 B6 B7 -37.21(16) . . . . ?
B2 B1 B6 B10 -138.77(17) . . . . ?
B2 B1 B6 B11 -101.21(17) . . . . ?
B2 B1 B10 Cl10 148.18(16) . . . . ?
B2 B1 B10 B5 -100.82(17) . . . . ?
B2 B1 B10 B6 36.80(15) . . . . ?
B2 B1 B10 B9 -63.7(2) . . . . ?
B2 B1 B10 B11 -0.5(2) . . . . ?
B2 B3 B4 Cl4 142.79(16) . . . . ?
B2 B3 B4 C1 33.11(15) . . . . ?
B2 B3 B4 B5 -0.2(2) . . . . ?
B2 B3 B4 B8 -101.06(17) . . . . ?
B2 B3 B4 B9 -63.4(2) . . . . ?
B2 B3 B7 Cl7 -110.43(19) . . . . ?
B2 B3 B7 B6 37.66(15) . . . . ?
B2 B3 B7 B8 137.80(16) . . . . ?
B2 B3 B7 B11 100.22(17) . . . . ?
B2 B3 B8 Cl8 -148.00(16) . . . . ?
B2 B3 B8 B4 100.52(17) . . . . ?
B2 B3 B8 B7 -37.80(15) . . . . ?
B2 B3 B8 B9 63.4(2) . . . . ?
B2 B3 B8 B11 0.1(2) . . . . ?
B2 B6 B7 Cl7 110.28(19) . . . . ?
B2 B6 B7 B3 -38.03(15) . . . . ?
B2 B6 B7 B8 -101.19(17) . . . . ?
B2 B6 B7 B11 -138.38(17) . . . . ?
B2 B6 B10 Cl10 -147.30(16) . . . . ?
B2 B6 B10 B1 -37.44(16) . . . . ?
B2 B6 B10 B5 0.4(2) . . . . ?
B2 B6 B10 B9 63.0(2) . . . . ?
B2 B6 B10 B11 100.67(17) . . . . ?
B2 B6 B11 Cl11 147.32(15) . . . . ?
B2 B6 B11 B7 37.26(15) . . . . ?
B2 B6 B11 B8 -0.3(2) . . . . ?
B2 B6 B11 B9 -63.9(2) . . . . ?
B2 B6 B11 B10 -101.91(17) . . . . ?
B2 B7 B8 Cl8 149.07(15) . . . . ?
B2 B7 B8 B3 37.85(15) . . . . ?
B2 B7 B8 B4 0.5(2) . . . . ?
B2 B7 B8 B9 -62.56(19) . . . . ?
B2 B7 B8 B11 -99.77(17) . . . . ?
B2 B7 B11 Cl11 -147.79(15) . . . . ?
B2 B7 B11 B6 -36.79(15) . . . . ?
B2 B7 B11 B8 101.22(17) . . . . ?
B2 B7 B11 B9 64.0(2) . . . . ?
B2 B7 B11 B10 0.0(2) . . . . ?
B3 C1 B1 Cl1 144.77(16) . . . . ?
B3 C1 B1 B2 36.45(17) . . . . ?
B3 C1 B1 B5 -106.01(18) . . . . ?
B3 C1 B1 B6 -3.8(2) . . . . ?
B3 C1 B1 B10 -66.1(2) . . . . ?
B3 C1 B2 Cl2 109.14(18) . . . . ?
B3 C1 B2 B1 -142.59(17) . . . . ?
B3 C1 B2 B6 -102.44(17) . . . . ?
B3 C1 B2 B7 -39.70(14) . . . . ?
B3 C1 B4 Cl4 -109.60(18) . . . . ?
B3 C1 B4 B5 142.58(16) . . . . ?
B3 C1 B4 B8 39.98(14) . . . . ?
B3 C1 B4 B9 102.92(16) . . . . ?
B3 C1 B5 Cl5 -145.15(16) . . . . ?
B3 C1 B5 B1 106.32(18) . . . . ?
B3 C1 B5 B4 -36.41(16) . . . . ?
B3 C1 B5 B9 3.3(2) . . . . ?
B3 C1 B5 B10 66.2(2) . . . . ?
B3 B2 B6 Cl6 147.53(16) . . . . ?
B3 B2 B6 B1 -100.75(18) . . . . ?
B3 B2 B6 B7 37.79(15) . . . . ?
B3 B2 B6 B10 -63.5(2) . . . . ?
B3 B2 B6 B11 0.3(2) . . . . ?
B3 B2 B7 Cl7 111.83(18) . . . . ?
B3 B2 B7 B6 -137.42(17) . . . . ?
B3 B2 B7 B8 -37.72(15) . . . . ?
B3 B2 B7 B11 -100.67(17) . . . . ?
B3 B4 B5 Cl5 144.55(16) . . . . ?
B3 B4 B5 C1 33.15(15) . . . . ?
B3 B4 B5 B1 0.3(2) . . . . ?
B3 B4 B5 B9 -101.19(17) . . . . ?
B3 B4 B5 B10 -63.2(2) . . . . ?
B3 B4 B8 Cl8 -111.24(18) . . . . ?
B3 B4 B8 B7 37.05(15) . . . . ?
B3 B4 B8 B9 138.28(16) . . . . ?
B3 B4 B8 B11 100.71(17) . . . . ?
B3 B4 B9 Cl9 -148.15(15) . . . . ?
B3 B4 B9 B5 100.81(17) . . . . ?
B3 B4 B9 B8 -37.43(15) . . . . ?
B3 B4 B9 B10 63.2(2) . . . . ?
B3 B4 B9 B11 0.1(2) . . . . ?
B3 B7 B8 Cl8 111.22(18) . . . . ?
B3 B7 B8 B4 -37.37(15) . . . . ?
B3 B7 B8 B9 -100.41(17) . . . . ?
B3 B7 B8 B11 -137.63(16) . . . . ?
B3 B7 B11 Cl11 148.71(15) . . . . ?
B3 B7 B11 B6 -100.29(17) . . . . ?
B3 B7 B11 B8 37.73(15) . . . . ?
B3 B7 B11 B9 0.5(2) . . . . ?
B3 B7 B11 B10 -63.5(2) . . . . ?
B3 B8 B9 Cl9 146.22(15) . . . . ?
B3 B8 B9 B4 37.40(15) . . . . ?
B3 B8 B9 B5 -0.3(2) . . . . ?
B3 B8 B9 B10 -63.67(19) . . . . ?
B3 B8 B9 B11 -100.39(17) . . . . ?
B3 B8 B11 Cl11 -147.46(15) . . . . ?
B3 B8 B11 B6 0.1(2) . . . . ?
B3 B8 B11 B7 -37.56(15) . . . . ?
B3 B8 B11 B9 100.93(17) . . . . ?
B3 B8 B11 B10 63.8(2) . . . . ?
B4 C1 B1 Cl1 -145.41(16) . . . . ?
B4 C1 B1 B2 106.28(18) . . . . ?
B4 C1 B1 B5 -36.19(16) . . . . ?
B4 C1 B1 B6 66.1(2) . . . . ?
B4 C1 B1 B10 3.7(2) . . . . ?
B4 C1 B2 Cl2 145.63(16) . . . . ?
B4 C1 B2 B1 -106.10(18) . . . . ?
B4 C1 B2 B3 36.49(16) . . . . ?
B4 C1 B2 B6 -65.9(2) . . . . ?
B4 C1 B2 B7 -3.2(2) . . . . ?
B4 C1 B3 Cl3 108.20(19) . . . . ?
B4 C1 B3 B2 -142.52(16) . . . . ?
B4 C1 B3 B7 -102.50(17) . . . . ?
B4 C1 B3 B8 -39.78(15) . . . . ?
B4 C1 B5 Cl5 -108.73(19) . . . . ?
B4 C1 B5 B1 142.73(17) . . . . ?
B4 C1 B5 B9 39.67(14) . . . . ?
B4 C1 B5 B10 102.64(17) . . . . ?
B4 B3 B7 Cl7 148.96(16) . . . . ?
B4 B3 B7 B2 -100.61(17) . . . . ?
B4 B3 B7 B6 -63.0(2) . . . . ?
B4 B3 B7 B8 37.19(15) . . . . ?
B4 B3 B7 B11 -0.4(2) . . . . ?
B4 B3 B8 Cl8 111.48(18) . . . . ?
B4 B3 B8 B7 -138.32(16) . . . . ?
B4 B3 B8 B9 -37.09(15) . . . . ?
B4 B3 B8 B11 -100.41(17) . . . . ?
B4 B5 B9 Cl9 -109.16(18) . . . . ?
B4 B5 B9 B8 37.34(15) . . . . ?
B4 B5 B9 B10 137.93(16) . . . . ?
B4 B5 B9 B11 100.59(17) . . . . ?
B4 B5 B10 Cl10 -149.27(16) . . . . ?
B4 B5 B10 B1 100.41(17) . . . . ?
B4 B5 B10 B6 62.9(2) . . . . ?
B4 B5 B10 B9 -37.57(15) . . . . ?
B4 B5 B10 B11 -0.2(2) . . . . ?
B4 B8 B9 Cl9 108.82(18) . . . . ?
B4 B8 B9 B5 -37.68(15) . . . . ?
B4 B8 B9 B10 -101.08(17) . . . . ?
B4 B8 B9 B11 -137.79(17) . . . . ?
B4 B8 B11 Cl11 148.99(16) . . . . ?
B4 B8 B11 B6 -63.4(2) . . . . ?
B4 B8 B11 B7 -101.11(17) . . . . ?
B4 B8 B11 B9 37.39(15) . . . . ?
B4 B8 B11 B10 0.2(2) . . . . ?
B4 B9 B10 Cl10 148.04(16) . . . . ?
B4 B9 B10 B1 0.4(2) . . . . ?
B4 B9 B10 B5 37.93(15) . . . . ?
B4 B9 B10 B6 -62.4(2) . . . . ?
B4 B9 B10 B11 -100.05(17) . . . . ?
B4 B9 B11 Cl11 -148.09(15) . . . . ?
B4 B9 B11 B6 63.44(19) . . . . ?
B4 B9 B11 B7 -0.3(2) . . . . ?
B4 B9 B11 B8 -37.51(15) . . . . ?
B4 B9 B11 B10 101.30(17) . . . . ?
B5 C1 B1 Cl1 -109.22(19) . . . . ?
B5 C1 B1 B2 142.46(17) . . . . ?
B5 C1 B1 B6 102.24(17) . . . . ?
B5 C1 B1 B10 39.93(15) . . . . ?
B5 C1 B2 Cl2 -144.74(16) . . . . ?
B5 C1 B2 B1 -36.46(16) . . . . ?
B5 C1 B2 B3 106.12(18) . . . . ?
B5 C1 B2 B6 3.7(2) . . . . ?
B5 C1 B2 B7 66.4(2) . . . . ?
B5 C1 B3 Cl3 144.55(16) . . . . ?
B5 C1 B3 B2 -106.16(18) . . . . ?
B5 C1 B3 B4 36.36(16) . . . . ?
B5 C1 B3 B7 -66.1(2) . . . . ?
B5 C1 B3 B8 -3.4(2) . . . . ?
B5 C1 B4 Cl4 107.82(18) . . . . ?
B5 C1 B4 B3 -142.58(16) . . . . ?
B5 C1 B4 B8 -102.60(16) . . . . ?
B5 C1 B4 B9 -39.67(14) . . . . ?
B5 B1 B2 Cl2 144.68(16) . . . . ?
B5 B1 B2 C1 33.32(15) . . . . ?
B5 B1 B2 B3 0.3(2) . . . . ?
B5 B1 B2 B6 -100.20(18) . . . . ?
B5 B1 B2 B7 -62.8(2) . . . . ?
B5 B1 B6 Cl6 -148.18(15) . . . . ?
B5 B1 B6 B2 101.12(17) . . . . ?
B5 B1 B6 B7 63.9(2) . . . . ?
B5 B1 B6 B10 -37.64(15) . . . . ?
B5 B1 B6 B11 -0.1(2) . . . . ?
B5 B1 B10 Cl10 -111.00(18) . . . . ?
B5 B1 B10 B6 137.62(16) . . . . ?
B5 B1 B10 B9 37.17(15) . . . . ?
B5 B1 B10 B11 100.37(17) . . . . ?
B5 B4 B8 Cl8 147.70(16) . . . . ?
B5 B4 B8 B3 -101.05(17) . . . . ?
B5 B4 B8 B7 -64.0(2) . . . . ?
B5 B4 B8 B9 37.23(15) . . . . ?
B5 B4 B8 B11 -0.3(2) . . . . ?
B5 B4 B9 Cl9 111.04(18) . . . . ?
B5 B4 B9 B8 -138.24(16) . . . . ?
B5 B4 B9 B10 -37.62(15) . . . . ?
B5 B4 B9 B11 -100.72(17) . . . . ?
B5 B9 B10 Cl10 110.11(19) . . . . ?
B5 B9 B10 B1 -37.51(15) . . . . ?
B5 B9 B10 B6 -100.33(17) . . . . ?
B5 B9 B10 B11 -137.98(16) . . . . ?
B5 B9 B11 Cl11 148.02(15) . . . . ?
B5 B9 B11 B6 -0.4(2) . . . . ?
B5 B9 B11 B7 -64.23(19) . . . . ?
B5 B9 B11 B8 -101.40(17) . . . . ?
B5 B9 B11 B10 37.41(15) . . . . ?
B5 B10 B11 Cl11 -148.81(15) . . . . ?
B5 B10 B11 B6 100.53(17) . . . . ?
B5 B10 B11 B7 63.7(2) . . . . ?
B5 B10 B11 B8 0.0(2) . . . . ?
B5 B10 B11 B9 -37.13(15) . . . . ?
B6 B1 B2 Cl2 -115.12(19) . . . . ?
B6 B1 B2 C1 133.53(17) . . . . ?
B6 B1 B2 B3 100.48(18) . . . . ?
B6 B1 B2 B7 37.42(15) . . . . ?
B6 B1 B5 Cl5 152.26(15) . . . . ?
B6 B1 B5 C1 -96.25(17) . . . . ?
B6 B1 B5 B4 -63.4(2) . . . . ?
B6 B1 B5 B9 -0.2(2) . . . . ?
B6 B1 B5 B10 37.82(15) . . . . ?
B6 B1 B10 Cl10 111.38(18) . . . . ?
B6 B1 B10 B5 -137.62(16) . . . . ?
B6 B1 B10 B9 -100.45(17) . . . . ?
B6 B1 B10 B11 -37.25(15) . . . . ?
B6 B2 B3 Cl3 -153.29(15) . . . . ?
B6 B2 B3 C1 95.96(17) . . . . ?
B6 B2 B3 B4 62.9(2) . . . . ?
B6 B2 B3 B7 -38.24(15) . . . . ?
B6 B2 B3 B8 -0.3(2) . . . . ?
B6 B2 B7 Cl7 -110.76(18) . . . . ?
B6 B2 B7 B3 137.42(17) . . . . ?
B6 B2 B7 B8 99.70(17) . . . . ?
B6 B2 B7 B11 36.75(15) . . . . ?
B6 B7 B8 Cl8 -148.21(15) . . . . ?
B6 B7 B8 B3 100.57(17) . . . . ?
B6 B7 B8 B4 63.2(2) . . . . ?
B6 B7 B8 B9 0.2(2) . . . . ?
B6 B7 B8 B11 -37.05(15) . . . . ?
B6 B7 B11 Cl11 -111.00(18) . . . . ?
B6 B7 B11 B8 138.01(17) . . . . ?
B6 B7 B11 B9 100.74(17) . . . . ?
B6 B7 B11 B10 36.76(15) . . . . ?
B6 B10 B11 Cl11 110.67(18) . . . . ?
B6 B10 B11 B7 -36.84(15) . . . . ?
B6 B10 B11 B8 -100.56(17) . . . . ?
B6 B10 B11 B9 -137.66(16) . . . . ?
B7 B2 B3 Cl3 -115.05(18) . . . . ?
B7 B2 B3 C1 134.20(16) . . . . ?
B7 B2 B3 B4 101.12(17) . . . . ?
B7 B2 B3 B8 37.96(15) . . . . ?
B7 B2 B6 Cl6 109.74(19) . . . . ?
B7 B2 B6 B1 -138.55(17) . . . . ?
B7 B2 B6 B10 -101.27(18) . . . . ?
B7 B2 B6 B11 -37.45(15) . . . . ?
B7 B3 B4 Cl4 -153.65(15) . . . . ?
B7 B3 B4 C1 96.67(17) . . . . ?
B7 B3 B4 B5 63.4(2) . . . . ?
B7 B3 B4 B8 -37.51(15) . . . . ?
B7 B3 B4 B9 0.2(2) . . . . ?
B7 B3 B8 Cl8 -110.19(18) . . . . ?
B7 B3 B8 B4 138.32(16) . . . . ?
B7 B3 B8 B9 101.23(17) . . . . ?
B7 B3 B8 B11 37.91(15) . . . . ?
B7 B6 B10 Cl10 148.94(16) . . . . ?
B7 B6 B10 B1 -101.20(17) . . . . ?
B7 B6 B10 B5 -63.4(2) . . . . ?
B7 B6 B10 B9 -0.8(2) . . . . ?
B7 B6 B10 B11 36.91(15) . . . . ?
B7 B6 B11 Cl11 110.06(18) . . . . ?
B7 B6 B11 B8 -37.54(15) . . . . ?
B7 B6 B11 B9 -101.20(17) . . . . ?
B7 B6 B11 B10 -139.17(16) . . . . ?
B7 B8 B9 Cl9 -150.75(15) . . . . ?
B7 B8 B9 B4 100.43(17) . . . . ?
B7 B8 B9 B5 62.74(19) . . . . ?
B7 B8 B9 B10 -0.6(2) . . . . ?
B7 B8 B9 B11 -37.37(15) . . . . ?
B7 B8 B11 Cl11 -109.90(18) . . . . ?
B7 B8 B11 B6 37.67(15) . . . . ?
B7 B8 B11 B9 138.49(16) . . . . ?
B7 B8 B11 B10 101.34(17) . . . . ?
B8 B3 B4 Cl4 -116.15(18) . . . . ?
B8 B3 B4 C1 134.17(16) . . . . ?
B8 B3 B4 B5 100.91(17) . . . . ?
B8 B3 B4 B9 37.70(15) . . . . ?
B8 B3 B7 Cl7 111.77(19) . . . . ?
B8 B3 B7 B2 -137.80(16) . . . . ?
B8 B3 B7 B6 -100.14(17) . . . . ?
B8 B3 B7 B11 -37.59(15) . . . . ?
B8 B4 B5 Cl5 -151.92(16) . . . . ?
B8 B4 B5 C1 96.69(17) . . . . ?
B8 B4 B5 B1 63.9(2) . . . . ?
B8 B4 B5 B9 -37.66(15) . . . . ?
B8 B4 B5 B10 0.3(2) . . . . ?
B8 B4 B9 Cl9 -110.72(18) . . . . ?
B8 B4 B9 B5 138.24(16) . . . . ?
B8 B4 B9 B10 100.62(17) . . . . ?
B8 B4 B9 B11 37.52(15) . . . . ?
B8 B7 B11 Cl11 110.99(18) . . . . ?
B8 B7 B11 B6 -138.01(17) . . . . ?
B8 B7 B11 B9 -37.27(15) . . . . ?
B8 B7 B11 B10 -101.26(17) . . . . ?
B8 B9 B10 Cl10 -148.68(15) . . . . ?
B8 B9 B10 B1 63.70(19) . . . . ?
B8 B9 B10 B5 101.21(17) . . . . ?
B8 B9 B10 B6 0.9(2) . . . . ?
B8 B9 B10 B11 -36.76(15) . . . . ?
B8 B9 B11 Cl11 -110.58(18) . . . . ?
B8 B9 B11 B6 100.96(17) . . . . ?
B8 B9 B11 B7 37.18(15) . . . . ?
B8 B9 B11 B10 138.82(16) . . . . ?
B9 B4 B5 Cl5 -114.26(19) . . . . ?
B9 B4 B5 C1 134.35(16) . . . . ?
B9 B4 B5 B1 101.52(17) . . . . ?
B9 B4 B5 B10 37.98(15) . . . . ?
B9 B4 B8 Cl8 110.48(19) . . . . ?
B9 B4 B8 B3 -138.28(16) . . . . ?
B9 B4 B8 B7 -101.23(17) . . . . ?
B9 B4 B8 B11 -37.57(15) . . . . ?
B9 B5 B10 Cl10 -111.71(18) . . . . ?
B9 B5 B10 B1 137.98(16) . . . . ?
B9 B5 B10 B6 100.43(17) . . . . ?
B9 B5 B10 B11 37.39(15) . . . . ?
B9 B8 B11 Cl11 111.61(18) . . . . ?
B9 B8 B11 B6 -100.82(17) . . . . ?
B9 B8 B11 B7 -138.49(16) . . . . ?
B9 B8 B11 B10 -37.15(15) . . . . ?
B9 B10 B11 Cl11 -111.67(18) . . . . ?
B9 B10 B11 B6 137.66(16) . . . . ?
B9 B10 B11 B7 100.82(17) . . . . ?
B9 B10 B11 B8 37.10(15) . . . . ?
B10 B1 B2 Cl2 -152.10(16) . . . . ?
B10 B1 B2 C1 96.55(17) . . . . ?
B10 B1 B2 B3 63.5(2) . . . . ?
B10 B1 B2 B6 -36.98(15) . . . . ?
B10 B1 B2 B7 0.4(2) . . . . ?
B10 B1 B5 Cl5 114.44(18) . . . . ?
B10 B1 B5 C1 -134.06(16) . . . . ?
B10 B1 B5 B4 -101.25(17) . . . . ?
B10 B1 B5 B9 -38.01(15) . . . . ?
B10 B1 B6 Cl6 -110.54(18) . . . . ?
B10 B1 B6 B2 138.77(17) . . . . ?
B10 B1 B6 B7 101.56(17) . . . . ?
B10 B1 B6 B11 37.56(15) . . . . ?
B10 B5 B9 Cl9 112.92(18) . . . . ?
B10 B5 B9 B4 -137.93(16) . . . . ?
B10 B5 B9 B8 -100.58(17) . . . . ?
B10 B5 B9 B11 -37.34(15) . . . . ?
B10 B6 B7 Cl7 -148.13(16) . . . . ?
B10 B6 B7 B2 101.59(18) . . . . ?
B10 B6 B7 B3 63.6(2) . . . . ?
B10 B6 B7 B8 0.4(2) . . . . ?
B10 B6 B7 B11 -36.80(15) . . . . ?
B10 B6 B11 Cl11 -110.77(18) . . . . ?
B10 B6 B11 B7 139.17(16) . . . . ?
B10 B6 B11 B8 101.63(17) . . . . ?
B10 B6 B11 B9 37.97(15) . . . . ?
B10 B9 B11 Cl11 110.60(18) . . . . ?
B10 B9 B11 B6 -37.86(15) . . . . ?
B10 B9 B11 B7 -101.64(17) . . . . ?
B10 B9 B11 B8 -138.82(16) . . . . ?
B11 B6 B7 Cl7 -111.34(19) . . . . ?
B11 B6 B7 B2 138.38(17) . . . . ?
B11 B6 B7 B3 100.35(17) . . . . ?
B11 B6 B7 B8 37.19(15) . . . . ?
B11 B6 B10 Cl10 112.03(19) . . . . ?
B11 B6 B10 B1 -138.11(16) . . . . ?
B11 B6 B10 B5 -100.30(17) . . . . ?
B11 B6 B10 B9 -37.70(15) . . . . ?
B11 B7 B8 Cl8 -111.15(18) . . . . ?
B11 B7 B8 B3 137.63(16) . . . . ?
B11 B7 B8 B4 100.26(17) . . . . ?
B11 B7 B8 B9 37.21(15) . . . . ?
B11 B8 B9 Cl9 -113.39(18) . . . . ?
B11 B8 B9 B4 137.79(17) . . . . ?
B11 B8 B9 B5 100.11(17) . . . . ?
B11 B8 B9 B10 36.72(15) . . . . ?
B11 B9 B10 Cl10 -111.91(19) . . . . ?
B11 B9 B10 B1 100.46(17) . . . . ?
B11 B9 B10 B5 137.98(16) . . . . ?
B11 B9 B10 B6 37.65(15) . . . . ?
C10T C11T C12T C13T 0.5(4) . . . . ?
C11T C10T C15T C14T 0.2(4) . . . . ?
C11T C12T C13T C14T 0.5(4) . . . . ?
C12T C13T C14T C15T -1.0(4) . . . . ?
C13T C14T C15T C10T 0.7(4) . . . . ?
C15T C10T C11T C12T -0.8(4) . . . . ?
C16T C10T C11T C12T 176.7(3) . . . . ?
C16T C10T C15T C14T -177.4(3) . . . . ?
C1A C1B C1C C1D 177.3(11) . . . . ?
C1A C1B C1G C1F -178.5(11) . . . . ?
C1B C1C C1D C1E 3.0(18) . . . . ?
C1C C1B C1G C1F 2(2) . . . . ?
C1C C1D C1E C1F -1.6(14) . . . . ?
C1D C1E C1F C1G 0.3(15) . . . . ?
C1E C1F C1G C1B -0.4(19) . . . . ?
C1G C1B C1C C1D -3(2) . . . . ?
